data_7719624
loop_
_publ_author_name
'Kumar, Ashish'
'Krishnaswamy, Shobhana'
'Chand, Dillip Kumar'

_publ_section_title
;
 Isomeric double-cavity coordination cages: to encapsulate or not to
 encapsulate the guest
;
_journal_name_full 'Dalton Transactions'
_journal_paper_doi 10.1039/D5DT02147B
_journal_year 2025
_chemical_formula_sum 'C110 H102 N18 O25 Pd2 S5'
_chemical_formula_weight 2449.19
_space_group_crystal_system monoclinic
_space_group_IT_number 14
_space_group_name_Hall '-P 2ybc'
_space_group_name_H-M_alt 'P 1 21/c 1'
_atom_sites_solution_hydrogens geom
_audit_creation_method SHELXL-2019/3
_audit_update_record
;
2025-05-20 deposited with the CCDC.	2025-10-08 downloaded from the CCDC.
;
_cell_angle_alpha 90
_cell_angle_beta 98.171(2)
_cell_angle_gamma 90
_cell_formula_units_Z 4
_cell_length_a 15.1220(9)
_cell_length_b 30.6895(18)
_cell_length_c 31.069(2)
_cell_measurement_reflns_used 9879
_cell_measurement_temperature 100(2)
_cell_measurement_theta_max 24.70
_cell_measurement_theta_min 2.84
_cell_volume 14272.3(15)
_computing_cell_refinement 'APEX4/SAINT (Bruker, 2021)'
_computing_data_collection 'APEX4 (Bruker, 2021)'
_computing_data_reduction 'SAINT/XPREP (Bruker, 2021)'
_computing_structure_refinement 'SHELXL-2019/2 (Sheldrick, 2019), WinGX'
_computing_structure_solution 'SHELXT 2018/2 (Sheldrick, 2018)'
_diffrn_ambient_temperature 100(2)
_diffrn_measured_fraction_theta_full 0.996
_diffrn_measured_fraction_theta_max 0.996
_diffrn_measurement_device_type 'Bruker D8 Venture Diffractometer'
_diffrn_measurement_method '\f and \w scans'
_diffrn_radiation_type MoK\a
_diffrn_radiation_wavelength 0.71073
_diffrn_reflns_av_R_equivalents 0.1751
_diffrn_reflns_av_unetI/netI 0.0546
_diffrn_reflns_Laue_measured_fraction_full 0.996
_diffrn_reflns_Laue_measured_fraction_max 0.996
_diffrn_reflns_limit_h_max 17
_diffrn_reflns_limit_h_min -17
_diffrn_reflns_limit_k_max 36
_diffrn_reflns_limit_k_min -36
_diffrn_reflns_limit_l_max 36
_diffrn_reflns_limit_l_min -36
_diffrn_reflns_number 486490
_diffrn_reflns_point_group_measured_fraction_full 0.996
_diffrn_reflns_point_group_measured_fraction_max 0.996
_diffrn_reflns_theta_full 24.737
_diffrn_reflns_theta_max 24.737
_diffrn_reflns_theta_min 2.449
_diffrn_source 'fine focus sealed tube'
_exptl_absorpt_coefficient_mu 0.389
_exptl_absorpt_correction_T_max 0.8011
_exptl_absorpt_correction_T_min 0.4654
_exptl_absorpt_correction_type multi-scan
_exptl_absorpt_process_details
;
 SADABS-2016/2 - Bruker AXS area detector 
 scaling and absorption correction
;
_exptl_crystal_colour colorless
_exptl_crystal_density_diffrn 1.140
_exptl_crystal_description plate
_exptl_crystal_F_000 5040
_exptl_crystal_size_max 0.411
_exptl_crystal_size_mid 0.084
_exptl_crystal_size_min 0.052
_refine_diff_density_max 0.993
_refine_diff_density_min -0.860
_refine_diff_density_rms 0.088
_refine_ls_extinction_method none
_refine_ls_goodness_of_fit_ref 1.021
_refine_ls_hydrogen_treatment constr
_refine_ls_matrix_type full
_refine_ls_number_parameters 1451
_refine_ls_number_reflns 24317
_refine_ls_number_restraints 264
_refine_ls_restrained_S_all 1.039
_refine_ls_R_factor_all 0.0994
_refine_ls_R_factor_gt 0.0600
_refine_ls_shift/su_max 0.001
_refine_ls_shift/su_mean 0.000
_refine_ls_structure_factor_coef Fsqd
_refine_ls_weighting_details 'w=1/[\s^2^(Fo^2^)+(0.0567P)^2^+52.6537P] where P=(Fo^2^+2Fc^2^)/3'
_refine_ls_weighting_scheme calc
_refine_ls_wR_factor_gt 0.1382
_refine_ls_wR_factor_ref 0.1617
_reflns_Friedel_coverage 0.000
_reflns_number_gt 15855
_reflns_number_total 24317
_reflns_threshold_expression 'I > 2\s(I)'
_cod_data_source_file d5dt02147b2.cif
_cod_data_source_block shelx
_cod_original_cell_volume 14272.2(15)
_cod_original_sg_symbol_H-M 'P 21/c'
_cod_database_code 7719624
_shelx_shelxl_version_number 2019/3
_shelx_space_group_comment
;
The symmetry employed for this shelxl refinement is uniquely defined
by the following loop, which should always be used as a source of
symmetry information in preference to the above space-group names.
They are only intended as comments.
;
_shelx_estimated_absorpt_t_min 0.857
_shelx_estimated_absorpt_t_max 0.980

loop_
_space_group_symop_operation_xyz
'x, y, z'
'-x, y+1/2, -z+1/2'
'-x, -y, -z'
'x, -y-1/2, z-1/2'

loop_
_atom_site_label
_atom_site_type_symbol
_atom_site_fract_x
_atom_site_fract_y
_atom_site_fract_z
_atom_site_U_iso_or_equiv
_atom_site_adp_type
_atom_site_occupancy
_atom_site_site_symmetry_order
_atom_site_calc_flag
_atom_site_refinement_flags_posn
_atom_site_refinement_flags_adp
_atom_site_refinement_flags_occupancy
_atom_site_disorder_assembly
_atom_site_disorder_group
C1 C 1.0851(3) 0.32252(18) 0.67492(17) 0.0340(13) Uani 1 1 d . . . . .
H1 H 1.112414 0.313143 0.702815 0.041 Uiso 1 1 calc R U . . .
C2 C 1.1250(4) 0.35414(19) 0.65342(18) 0.0406(14) Uani 1 1 d . . . . .
H2 H 1.179153 0.366981 0.666883 0.049 Uiso 1 1 calc R U . . .
C3 C 1.0879(4) 0.36776(18) 0.61231(17) 0.0358(13) Uani 1 1 d . . . . .
H3 H 1.115957 0.389458 0.597147 0.043 Uiso 1 1 calc R U . . .
C4 C 1.0089(3) 0.34881(16) 0.59420(16) 0.0255(11) Uani 1 1 d . . . . .
C5 C 0.9696(3) 0.31742(15) 0.61717(15) 0.0240(11) Uani 1 1 d . . . . .
H5 H 0.914670 0.304649 0.604670 0.029 Uiso 1 1 calc R U . . .
C6 C 1.0022(3) 0.37667(16) 0.51915(16) 0.0267(11) Uani 1 1 d . . . . .
C7 C 0.9448(3) 0.38020(17) 0.47541(16) 0.0290(11) Uani 1 1 d . . . . .
C8 C 0.9786(4) 0.40600(18) 0.44403(18) 0.0370(13) Uani 1 1 d . . . . .
H8 H 1.034643 0.420144 0.451079 0.044 Uiso 1 1 calc R U . . .
C9 C 0.9306(4) 0.41087(19) 0.40302(18) 0.0401(14) Uani 1 1 d . . . . .
H9 H 0.953794 0.428147 0.381840 0.048 Uiso 1 1 calc R U . . .
C10 C 0.8486(4) 0.39047(19) 0.39291(17) 0.0371(13) Uani 1 1 d . . . . .
H10 H 0.815238 0.394301 0.364876 0.045 Uiso 1 1 calc R U . . .
C11 C 0.8146(3) 0.36442(17) 0.42334(16) 0.0299(12) Uani 1 1 d . . . . .
C12 C 0.8640(3) 0.35906(16) 0.46468(16) 0.0283(11) Uani 1 1 d . . . . .
H12 H 0.841928 0.340796 0.485422 0.034 Uiso 1 1 calc R U . . .
C13 C 0.7284(3) 0.33966(18) 0.41437(17) 0.0322(12) Uani 1 1 d . . . . .
C14 C 0.5410(3) 0.30551(17) 0.39349(15) 0.0286(12) Uani 1 1 d . . . . .
H14 H 0.576858 0.291577 0.417098 0.034 Uiso 1 1 calc R U . . .
C15 C 0.5769(3) 0.33981(17) 0.37186(15) 0.0293(12) Uani 1 1 d . . . . .
C16 C 0.5231(4) 0.36040(19) 0.33744(17) 0.0371(13) Uani 1 1 d . . . . .
H16 H 0.545474 0.384095 0.322542 0.045 Uiso 1 1 calc R U . . .
C17 C 0.4372(4) 0.3457(2) 0.32557(18) 0.0433(15) Uani 1 1 d . . . . .
H17 H 0.399823 0.359164 0.302160 0.052 Uiso 1 1 calc R U . . .
C18 C 0.4055(4) 0.3115(2) 0.34761(17) 0.0413(14) Uani 1 1 d . . . . .
H18 H 0.346272 0.301449 0.338852 0.050 Uiso 1 1 calc R U . . .
C19 C 1.0942(3) 0.19225(18) 0.68899(17) 0.0331(12) Uani 1 1 d . . . . .
H19 H 1.111831 0.202521 0.717778 0.040 Uiso 1 1 calc R U . . .
C20 C 1.1412(4) 0.15857(19) 0.67344(18) 0.0395(14) Uani 1 1 d . . . . .
H20 H 1.189292 0.145297 0.691792 0.047 Uiso 1 1 calc R U . . .
C21 C 1.1184(3) 0.14418(18) 0.63138(17) 0.0342(13) Uani 1 1 d . . . . .
H21 H 1.151486 0.121594 0.620157 0.041 Uiso 1 1 calc R U . . .
C22 C 1.0459(3) 0.16330(16) 0.60553(16) 0.0268(11) Uani 1 1 d . . . . .
C23 C 0.9998(3) 0.19673(16) 0.62327(15) 0.0262(11) Uani 1 1 d . . . . .
H23 H 0.950070 0.209817 0.605903 0.031 Uiso 1 1 calc R U . . .
C24 C 0.9684(3) 0.16632(19) 0.53046(17) 0.0329(12) Uani 1 1 d . . . . .
C25 C 0.9517(3) 0.14072(18) 0.48874(17) 0.0331(12) Uani 1 1 d . . . . .
C26 C 1.0152(4) 0.1131(2) 0.4750(2) 0.0448(15) Uani 1 1 d . . . . .
H26 H 1.071030 0.108730 0.492734 0.054 Uiso 1 1 calc R U . . .
C27 C 0.9966(4) 0.0917(2) 0.4349(2) 0.0489(17) Uani 1 1 d . . . . .
H27 H 1.040252 0.073173 0.425377 0.059 Uiso 1 1 calc R U . . .
C28 C 0.9152(4) 0.0973(2) 0.40923(19) 0.0460(16) Uani 1 1 d . . . . .
H28 H 0.903013 0.082729 0.382075 0.055 Uiso 1 1 calc R U . . .
C29 C 0.8500(4) 0.12476(19) 0.42315(17) 0.0373(13) Uani 1 1 d . . . . .
C30 C 0.8701(3) 0.14698(19) 0.46279(17) 0.0352(13) Uani 1 1 d . . . . .
H30 H 0.827544 0.166434 0.471939 0.042 Uiso 1 1 calc R U . . .
C31 C 0.7656(4) 0.1301(2) 0.39292(18) 0.0408(14) Uani 1 1 d . . . . .
C32 C 0.5565(3) 0.18502(18) 0.40651(17) 0.0337(12) Uani 1 1 d . U . . .
H32 H 0.577151 0.194843 0.435178 0.040 Uiso 1 1 calc R U . . .
C33 C 0.6096(3) 0.1567(2) 0.38687(18) 0.0407(14) Uani 1 1 d . U . . .
C34 C 0.5782(4) 0.1414(3) 0.3449(2) 0.068(2) Uani 1 1 d . U . . .
H34 H 0.612328 0.121553 0.330544 0.082 Uiso 1 1 calc R U . . .
C35 C 0.4954(4) 0.1562(3) 0.3252(2) 0.078(3) Uani 1 1 d . U . . .
H35 H 0.472498 0.146596 0.296684 0.094 Uiso 1 1 calc R U . . .
C36 C 0.4466(4) 0.1845(2) 0.34643(19) 0.0514(17) Uani 1 1 d . U . . .
H36 H 0.390004 0.194053 0.332365 0.062 Uiso 1 1 calc R U . . .
C37 C 0.9435(3) 0.19841(19) 0.76363(17) 0.0359(13) Uani 1 1 d . . . . .
H37 H 0.999060 0.211607 0.774388 0.043 Uiso 1 1 calc R U . . .
C38 C 0.9083(4) 0.1668(2) 0.7880(2) 0.0529(18) Uani 1 1 d . . . . .
H38 H 0.939377 0.158209 0.815445 0.063 Uiso 1 1 calc R U . . .
C39 C 0.8278(4) 0.1478(2) 0.7722(2) 0.0512(17) Uani 1 1 d . . . . .
H39 H 0.803725 0.125715 0.788478 0.061 Uiso 1 1 calc R U . . .
C40 C 0.7810(4) 0.16098(19) 0.73195(18) 0.0376(13) Uani 1 1 d . . . . .
C41 C 0.8206(3) 0.19246(17) 0.70892(16) 0.0303(12) Uani 1 1 d . . . . .
H41 H 0.791210 0.201406 0.681267 0.036 Uiso 1 1 calc R U . . .
C42 C 0.6375(4) 0.15568(18) 0.68452(17) 0.0341(13) Uani 1 1 d . . . . .
C43 C 0.5485(3) 0.13285(16) 0.67712(17) 0.0298(12) Uani 1 1 d . . . . .
C44 C 0.5103(3) 0.11289(17) 0.71075(18) 0.0347(13) Uani 1 1 d . . . . .
H44 H 0.543117 0.110290 0.739062 0.042 Uiso 1 1 calc R U . . .
C45 C 0.4239(4) 0.09709(18) 0.70185(19) 0.0396(14) Uani 1 1 d . . . . .
H45 H 0.396919 0.084086 0.724498 0.048 Uiso 1 1 calc R U . . .
C46 C 0.3765(3) 0.09989(17) 0.66081(18) 0.0325(12) Uani 1 1 d . . . . .
H46 H 0.317470 0.088606 0.655469 0.039 Uiso 1 1 calc R U . . .
C47 C 0.4137(3) 0.11900(16) 0.62697(17) 0.0302(12) Uani 1 1 d . . . . .
C48 C 0.5000(3) 0.13629(16) 0.63610(16) 0.0289(12) Uani 1 1 d . . . . .
H48 H 0.525607 0.150619 0.613732 0.035 Uiso 1 1 calc R U . . .
C49 C 0.3564(3) 0.12176(16) 0.58367(17) 0.0308(12) Uani 1 1 d . . . . .
C50 C 0.3858(3) 0.18278(16) 0.48579(16) 0.0283(11) Uani 1 1 d . . . . .
H50 H 0.438422 0.197128 0.499044 0.034 Uiso 1 1 calc R U . . .
C51 C 0.3505(3) 0.14975(16) 0.50874(17) 0.0292(12) Uani 1 1 d . . . . .
C52 C 0.2742(4) 0.12896(19) 0.48871(19) 0.0417(14) Uani 1 1 d . . . . .
H52 H 0.248313 0.105794 0.502886 0.050 Uiso 1 1 calc R U . . .
C53 C 0.2365(4) 0.1425(2) 0.4478(2) 0.0504(17) Uani 1 1 d . . . . .
H53 H 0.184004 0.128606 0.433847 0.061 Uiso 1 1 calc R U . . .
C54 C 0.2738(4) 0.17547(19) 0.42719(18) 0.0404(14) Uani 1 1 d . . . . .
H54 H 0.246340 0.184664 0.399268 0.048 Uiso 1 1 calc R U . . .
C55 C 0.9164(4) 0.3207(2) 0.75671(19) 0.0529(17) Uani 1 1 d . U . . .
H55 H 0.973387 0.311680 0.770706 0.063 Uiso 1 1 calc R U . . .
C56 C 0.8686(5) 0.3508(3) 0.7758(2) 0.071(2) Uani 1 1 d . U . . .
H56 H 0.893467 0.362716 0.803102 0.085 Uiso 1 1 calc R U . . .
C57 C 0.7851(4) 0.3647(2) 0.7568(2) 0.0580(19) Uani 1 1 d . U . . .
H57 H 0.752886 0.385926 0.770589 0.070 Uiso 1 1 calc R U . . .
C58 C 0.7496(4) 0.34679(18) 0.71687(16) 0.0347(13) Uani 1 1 d . U . . .
C59 C 0.8015(3) 0.31646(16) 0.69825(15) 0.0265(11) Uani 1 1 d . U . . .
H59 H 0.778830 0.304452 0.670709 0.032 Uiso 1 1 calc R U . . .
C60 C 0.5962(3) 0.37649(17) 0.71026(16) 0.0316(12) Uani 1 1 d . . . . .
C61 C 0.5115(3) 0.38252(16) 0.67883(15) 0.0251(11) Uani 1 1 d . . . . .
C62 C 0.4440(3) 0.40714(16) 0.69342(16) 0.0271(11) Uani 1 1 d . . . . .
H62 H 0.453893 0.419840 0.721581 0.033 Uiso 1 1 calc R U . . .
C63 C 0.3634(3) 0.41320(16) 0.66745(16) 0.0285(11) Uani 1 1 d . . . . .
H63 H 0.318499 0.430518 0.677548 0.034 Uiso 1 1 calc R U . . .
C64 C 0.3473(3) 0.39407(17) 0.62639(16) 0.0304(12) Uani 1 1 d . . . . .
H64 H 0.291368 0.398147 0.608602 0.036 Uiso 1 1 calc R U . . .
C65 C 0.4133(3) 0.36904(16) 0.61162(15) 0.0246(11) Uani 1 1 d . . . . .
C66 C 0.4959(3) 0.36315(16) 0.63801(15) 0.0250(11) Uani 1 1 d . . . . .
H66 H 0.541083 0.345955 0.627973 0.030 Uiso 1 1 calc R U . . .
C67 C 0.3995(3) 0.34379(17) 0.56947(16) 0.0275(11) Uani 1 1 d . . . . .
C68 C 0.3609(3) 0.30772(17) 0.47939(15) 0.0278(11) Uani 1 1 d . . . . .
H68 H 0.416267 0.298463 0.495077 0.033 Uiso 1 1 calc R U . . .
C69 C 0.3120(3) 0.34009(16) 0.49657(15) 0.0259(11) Uani 1 1 d . . . . .
C70 C 0.2314(3) 0.35374(16) 0.47287(16) 0.0295(12) Uani 1 1 d . . . . .
H70 H 0.197618 0.376272 0.483777 0.035 Uiso 1 1 calc R U . . .
C71 C 0.2009(3) 0.33421(17) 0.43336(16) 0.0309(12) Uani 1 1 d . . . . .
H71 H 0.146005 0.343068 0.416917 0.037 Uiso 1 1 calc R U . . .
C72 C 0.2512(3) 0.30183(18) 0.41836(17) 0.0350(13) Uani 1 1 d . . . . .
H72 H 0.229687 0.287882 0.391619 0.042 Uiso 1 1 calc R U . . .
C73 C 0.6595(3) 0.25095(15) 0.59275(15) 0.0253(11) Uani 1 1 d . . . . .
H73 H 0.645438 0.251922 0.621581 0.030 Uiso 1 1 calc R U . . .
C74 C 0.5927(3) 0.25254(16) 0.55840(15) 0.0277(11) Uani 1 1 d . . . . .
H74 H 0.532378 0.254309 0.563530 0.033 Uiso 1 1 calc R U . . .
C75 C 0.6968(3) 0.24837(16) 0.51083(16) 0.0272(11) Uani 1 1 d . . . . .
H75 H 0.710854 0.247245 0.482002 0.033 Uiso 1 1 calc R U . . .
C76 C 0.7644(3) 0.24662(16) 0.54478(15) 0.0266(11) Uani 1 1 d . . . . .
H76 H 0.824584 0.244417 0.539547 0.032 Uiso 1 1 calc R U . . .
C77 C 0.7006(2) 0.10851(12) 0.57567(10) 0.0377(13) Uani 1 1 d G . . . .
C78 C 0.7825(2) 0.12811(11) 0.58961(12) 0.0445(15) Uani 1 1 d G . . . .
H78 H 0.803043 0.151186 0.573209 0.053 Uiso 1 1 calc R U . . .
C79 C 0.8345(2) 0.11394(13) 0.62755(13) 0.0499(16) Uani 1 1 d G . . . .
H79 H 0.890459 0.127331 0.637080 0.060 Uiso 1 1 calc R U . . .
C80 C 0.8044(3) 0.08017(14) 0.65155(11) 0.0526(17) Uani 1 1 d DG . . . .
C81 C 0.7225(3) 0.06057(12) 0.63761(13) 0.0592(18) Uani 1 1 d G . . . .
H81 H 0.701992 0.037495 0.654016 0.071 Uiso 1 1 calc R U . . .
C82 C 0.6706(2) 0.07474(12) 0.59967(13) 0.0504(16) Uani 1 1 d G . . . .
H82 H 0.614574 0.061350 0.590145 0.061 Uiso 1 1 calc R U . . .
C83 C 0.8615(5) 0.0633(3) 0.6919(2) 0.076(2) Uani 1 1 d D . . . .
H83A H 0.824756 0.060033 0.715317 0.115 Uiso 1 1 calc R U . . .
H83B H 0.910085 0.083873 0.701007 0.115 Uiso 1 1 calc R U . . .
H83C H 0.886675 0.034908 0.685728 0.115 Uiso 1 1 calc R U . . .
C84 C 0.6320(3) 0.39019(16) 0.54030(17) 0.0276(11) Uani 1 1 d . . . . .
C85 C 0.6063(4) 0.37083(18) 0.50125(17) 0.0367(13) Uani 1 1 d . . . . .
H85 H 0.637989 0.346241 0.492832 0.044 Uiso 1 1 calc R U . . .
C86 C 0.5330(4) 0.38728(18) 0.47344(18) 0.0374(13) Uani 1 1 d . . . . .
H86 H 0.517157 0.374301 0.445650 0.045 Uiso 1 1 calc R U . . .
C87 C 0.4831(3) 0.42175(17) 0.48517(17) 0.0342(12) Uani 1 1 d D . . . .
C88 C 0.5068(4) 0.43991(19) 0.52595(19) 0.0455(15) Uani 1 1 d . . . . .
H88 H 0.472502 0.463147 0.535193 0.055 Uiso 1 1 calc R U . . .
C89 C 0.5810(4) 0.42424(19) 0.55360(19) 0.0405(14) Uani 1 1 d . . . . .
H89 H 0.596808 0.436821 0.581575 0.049 Uiso 1 1 calc R U . . .
C90 C 0.4040(4) 0.43889(19) 0.45495(18) 0.0428(14) Uani 1 1 d D . . . .
H90A H 0.402542 0.470756 0.456837 0.064 Uiso 1 1 calc R U . . .
H90B H 0.348843 0.426863 0.463322 0.064 Uiso 1 1 calc R U . . .
H90C H 0.409048 0.430209 0.425049 0.064 Uiso 1 1 calc R U . . .
C91 C 0.5769(2) 0.47653(13) 0.30750(13) 0.0434(14) Uani 1 1 d G U . . .
C92 C 0.5089(3) 0.48516(14) 0.27352(11) 0.0585(18) Uani 1 1 d G U . . .
H92 H 0.519123 0.481403 0.244278 0.070 Uiso 1 1 calc R U . . .
C93 C 0.4260(2) 0.49929(15) 0.28233(16) 0.082(3) Uani 1 1 d DG U . . .
H93 H 0.379564 0.505187 0.259112 0.099 Uiso 1 1 calc R U . . .
C94 C 0.4111(3) 0.50479(15) 0.32512(19) 0.085(3) Uani 1 1 d DG U . . .
C95 C 0.4790(4) 0.49616(16) 0.35910(14) 0.094(3) Uani 1 1 d DG U . . .
H95 H 0.468805 0.499912 0.388338 0.112 Uiso 1 1 calc R U . . .
C96 C 0.5619(3) 0.48203(15) 0.35028(12) 0.078(2) Uani 1 1 d G U . . .
H96 H 0.608365 0.476128 0.373505 0.094 Uiso 1 1 calc R U . . .
C97 C 0.3201(5) 0.5213(3) 0.3346(4) 0.164(6) Uani 1 1 d D U . . .
H97A H 0.328361 0.548315 0.351558 0.246 Uiso 1 1 calc R U . . .
H97B H 0.292358 0.499258 0.351113 0.246 Uiso 1 1 calc R U . . .
H97C H 0.281357 0.527045 0.307088 0.246 Uiso 1 1 calc R U . . .
C98 C 0.2723(3) 0.24623(18) 0.25687(16) 0.0329(12) Uani 1 1 d . . . . .
C99 C 0.3011(3) 0.20653(19) 0.24159(18) 0.0365(13) Uani 1 1 d . . . . .
H99 H 0.279253 0.179885 0.251522 0.044 Uiso 1 1 calc R U . . .
C100 C 0.3608(4) 0.20602(18) 0.21239(18) 0.0353(13) Uani 1 1 d . . . . .
H100 H 0.379094 0.178894 0.201831 0.042 Uiso 1 1 calc R U . . .
C101 C 0.3960(4) 0.24524(19) 0.19756(18) 0.0424(14) Uani 1 1 d D . . . .
C102 C 0.3658(4) 0.28404(19) 0.21298(18) 0.0389(13) Uani 1 1 d . . . . .
H102 H 0.387548 0.310753 0.203156 0.047 Uiso 1 1 calc R U . . .
C103 C 0.3052(3) 0.28510(18) 0.24210(16) 0.0345(13) Uani 1 1 d . . . . .
H103 H 0.285830 0.312247 0.252124 0.041 Uiso 1 1 calc R U . . .
C104 C 0.4626(4) 0.2442(2) 0.1662(2) 0.0546(17) Uani 1 1 d D . . . .
H10A H 0.510002 0.223294 0.176354 0.082 Uiso 1 1 calc R U . . .
H10B H 0.488632 0.273247 0.164272 0.082 Uiso 1 1 calc R U . . .
H10C H 0.432745 0.235349 0.137453 0.082 Uiso 1 1 calc R U . . .
C105 C 0.0985(5) 0.1032(3) 0.7783(3) 0.094(3) Uani 1 1 d . . . . .
H10D H 0.106168 0.134903 0.779914 0.141 Uiso 1 1 calc R U . . .
H10E H 0.064482 0.093536 0.801116 0.141 Uiso 1 1 calc R U . . .
H10F H 0.066124 0.095293 0.749756 0.141 Uiso 1 1 calc R U . . .
C106 C 0.2349(6) 0.0931(3) 0.8411(2) 0.079(2) Uani 1 1 d . . . . .
H10G H 0.294938 0.082097 0.851666 0.118 Uiso 1 1 calc R U . . .
H10H H 0.192106 0.080661 0.858577 0.118 Uiso 1 1 calc R U . . .
H10I H 0.234513 0.124927 0.843515 0.118 Uiso 1 1 calc R U . . .
C107 C 0.2237(4) 0.2622(2) 0.6036(3) 0.0609(18) Uani 1 1 d D U . . .
H10J H 0.234731 0.254957 0.635002 0.073 Uiso 1 1 calc R U . . .
H10K H 0.249070 0.291363 0.599545 0.073 Uiso 1 1 calc R U . . .
C108 C 0.2670(6) 0.2291(3) 0.5783(3) 0.088(3) Uani 1 1 d D U . . .
H10L H 0.331306 0.227174 0.590006 0.105 Uiso 1 1 calc R U . . .
H10M H 0.239809 0.200206 0.581931 0.105 Uiso 1 1 calc R U . . .
C109 C 0.1692(6) 0.2374(3) 0.5209(3) 0.081(2) Uani 1 1 d D U . . .
H10N H 0.147479 0.207907 0.526919 0.097 Uiso 1 1 calc R U . . .
H10O H 0.157434 0.242269 0.489142 0.097 Uiso 1 1 calc R U . . .
C110 C 0.1191(5) 0.2703(2) 0.5431(2) 0.0580(18) Uani 1 1 d D U . . .
H11A H 0.140984 0.299904 0.537547 0.070 Uiso 1 1 calc R U . . .
H11B H 0.054832 0.268861 0.531386 0.070 Uiso 1 1 calc R U . . .
N1 N 1.0078(3) 0.30465(13) 0.65698(13) 0.0255(9) Uani 1 1 d . . . . .
N2 N 0.9633(3) 0.35888(13) 0.55209(12) 0.0250(9) Uani 1 1 d . . . . .
H2A H 0.905674 0.353216 0.546915 0.030 Uiso 1 1 calc R U . . .
N3 N 0.6642(3) 0.35622(15) 0.38378(14) 0.0329(10) Uani 1 1 d . . . . .
H3A H 0.678469 0.379638 0.369928 0.039 Uiso 1 1 calc R U . . .
N4 N 0.4564(3) 0.29191(14) 0.38143(12) 0.0302(10) Uani 1 1 d . . . . .
N5 N 1.0238(3) 0.21092(13) 0.66429(12) 0.0244(9) Uani 1 1 d . . . . .
N6 N 1.0208(3) 0.14627(14) 0.56383(13) 0.0315(10) Uani 1 1 d . . . . .
H6 H 1.040750 0.120112 0.558714 0.038 Uiso 1 1 calc R U . . .
N7 N 0.6930(3) 0.14555(16) 0.41014(15) 0.0423(12) Uani 1 1 d . . . . .
H7 H 0.699363 0.148794 0.438558 0.051 Uiso 1 1 calc R U . . .
N8 N 0.4765(3) 0.19927(15) 0.38666(13) 0.0339(10) Uani 1 1 d . U . . .
N9 N 0.8994(3) 0.21062(14) 0.72469(13) 0.0285(10) Uani 1 1 d . . . . .
N10 N 0.6982(3) 0.14136(15) 0.71804(15) 0.0389(12) Uani 1 1 d . . . . .
H10P H 0.684510 0.117956 0.732064 0.047 Uiso 1 1 calc R U . . .
N11 N 0.3945(3) 0.13985(14) 0.55049(14) 0.0311(10) Uani 1 1 d . . . . .
H11 H 0.451939 0.145844 0.555796 0.037 Uiso 1 1 calc R U . . .
N12 N 0.3496(3) 0.19536(13) 0.44603(13) 0.0261(9) Uani 1 1 d . . . . .
N13 N 0.8823(3) 0.30354(14) 0.71766(13) 0.0278(9) Uani 1 1 d . U . . .
N14 N 0.6664(3) 0.35789(14) 0.69381(12) 0.0277(10) Uani 1 1 d . . . . .
H14A H 0.658343 0.352296 0.665747 0.033 Uiso 1 1 calc R U . . .
N15 N 0.3390(3) 0.36032(14) 0.53706(13) 0.0280(9) Uani 1 1 d . . . . .
H15 H 0.314808 0.385651 0.541701 0.034 Uiso 1 1 calc R U . . .
N16 N 0.3305(3) 0.28922(14) 0.44052(12) 0.0269(9) Uani 1 1 d . . . . .
N17 N 0.7454(2) 0.24803(12) 0.58603(13) 0.0238(9) Uani 1 1 d . . . . .
N18 N 0.6113(3) 0.25161(13) 0.51684(12) 0.0253(9) Uani 1 1 d . . . . .
O1 O 1.0799(2) 0.38910(12) 0.52399(11) 0.0345(9) Uani 1 1 d . . . . .
O2 O 0.7181(2) 0.30627(13) 0.43503(12) 0.0408(10) Uani 1 1 d . . . . .
O3 O 0.9371(2) 0.20272(12) 0.53297(11) 0.0351(9) Uani 1 1 d . . . . .
O4 O 0.7623(3) 0.12182(17) 0.35405(12) 0.0613(14) Uani 1 1 d . . . . .
O5 O 0.6525(2) 0.18582(13) 0.66105(12) 0.0451(10) Uani 1 1 d . . . . .
O6 O 0.2788(2) 0.10983(13) 0.57902(13) 0.0444(10) Uani 1 1 d . . . . .
O7 O 0.5999(3) 0.38663(13) 0.74841(11) 0.0414(10) Uani 1 1 d . . . . .
O8 O 0.4395(2) 0.30970(13) 0.56622(11) 0.0403(10) Uani 1 1 d . . . . .
O9 O 0.8101(2) 0.24715(11) 0.61901(10) 0.0278(8) Uani 1 1 d . . . . .
O10 O 0.5466(2) 0.25342(11) 0.48410(10) 0.0306(8) Uani 1 1 d . . . . .
O11 O 0.5721(2) 0.15929(11) 0.54284(11) 0.0319(8) Uani 1 1 d . . . . .
O12 O 0.6912(3) 0.14726(14) 0.50117(12) 0.0463(10) Uani 1 1 d . . . . .
O13 O 0.5850(3) 0.08934(14) 0.50879(14) 0.0592(12) Uani 1 1 d . . . . .
O14 O 0.6881(2) 0.34343(12) 0.60825(11) 0.0333(8) Uani 1 1 d . . . . .
O15 O 0.7786(2) 0.34520(12) 0.55043(11) 0.0355(9) Uani 1 1 d . . . . .
O16 O 0.7711(3) 0.40868(13) 0.59637(15) 0.0543(12) Uani 1 1 d . . . . .
O17 O 0.6816(4) 0.4591(2) 0.25054(15) 0.083(2) Uani 0.801(7) 1 d D U P A 1
O18 O 0.7477(4) 0.4844(2) 0.3193(3) 0.097(3) Uani 0.801(7) 1 d D U P A 1
O19 O 0.6858(4) 0.41311(15) 0.3099(2) 0.067(2) Uani 0.801(7) 1 d D . P A 1
O17' O 0.6801(19) 0.4238(5) 0.2679(6) 0.097(6) Uani 0.199(7) 1 d D U P A 2
O18' O 0.7311(17) 0.4959(6) 0.2931(6) 0.066(5) Uani 0.199(7) 1 d D U P A 2
O19' O 0.6847(16) 0.4439(7) 0.3433(3) 0.083(6) Uani 0.199(7) 1 d D U P A 2
O20 O 0.1153(2) 0.22470(14) 0.27310(12) 0.0427(10) Uani 1 1 d . . . . .
O21 O 0.1783(3) 0.29228(13) 0.30332(13) 0.0471(10) Uani 1 1 d . . . . .
O22 O 0.2376(2) 0.22380(14) 0.33260(12) 0.0453(10) Uani 1 1 d . . . . .
O23 O 0.2626(3) 0.10363(15) 0.75988(15) 0.0603(12) Uani 1 1 d . . . . .
O24 O 0.1308(3) 0.26229(14) 0.58886(15) 0.0562(11) Uani 1 1 d D U . . .
O25 O 0.2577(6) 0.2395(2) 0.5342(3) 0.146(3) Uani 1 1 d D U . . .
Pd1 Pd 0.95218(2) 0.25729(2) 0.69019(2) 0.02320(10) Uani 1 1 d . . . . .
Pd2 Pd 0.40396(2) 0.24372(2) 0.41430(2) 0.02561(10) Uani 1 1 d . . . . .
S1 S 0.63154(9) 0.12706(5) 0.52799(4) 0.0352(3) Uani 1 1 d . . . . .
S2 S 0.72519(8) 0.37090(4) 0.57670(4) 0.0296(3) Uani 1 1 d . . . . .
S3 S 0.68138(10) 0.45764(5) 0.29838(6) 0.0481(4) Uani 1 1 d D U . . .
S4 S 0.19389(9) 0.24672(5) 0.29487(4) 0.0373(3) Uani 1 1 d . . . . .
S5 S 0.20443(11) 0.07778(6) 0.78554(6) 0.0528(4) Uani 1 1 d . . . . .

loop_
_atom_site_aniso_label
_atom_site_aniso_U_11
_atom_site_aniso_U_22
_atom_site_aniso_U_33
_atom_site_aniso_U_23
_atom_site_aniso_U_13
_atom_site_aniso_U_12
C1 0.027(3) 0.045(3) 0.028(3) -0.001(2) -0.002(2) -0.014(2)
C2 0.032(3) 0.049(4) 0.038(3) -0.004(3) -0.007(3) -0.018(3)
C3 0.041(3) 0.038(3) 0.030(3) 0.002(2) 0.009(2) -0.013(3)
C4 0.024(3) 0.028(3) 0.025(3) 0.004(2) 0.006(2) -0.003(2)
C5 0.022(2) 0.027(3) 0.024(3) -0.003(2) 0.007(2) -0.003(2)
C6 0.024(3) 0.025(3) 0.032(3) 0.004(2) 0.010(2) 0.003(2)
C7 0.029(3) 0.034(3) 0.026(3) 0.002(2) 0.011(2) 0.004(2)
C8 0.029(3) 0.042(3) 0.043(3) 0.012(3) 0.012(3) -0.002(2)
C9 0.038(3) 0.053(4) 0.031(3) 0.015(3) 0.009(3) -0.006(3)
C10 0.042(3) 0.051(4) 0.019(3) 0.013(2) 0.007(2) -0.004(3)
C11 0.032(3) 0.035(3) 0.024(3) 0.001(2) 0.007(2) -0.002(2)
C12 0.023(3) 0.034(3) 0.031(3) 0.009(2) 0.013(2) -0.003(2)
C13 0.031(3) 0.041(3) 0.025(3) 0.000(2) 0.007(2) 0.001(2)
C14 0.027(3) 0.043(3) 0.016(3) -0.001(2) 0.005(2) 0.001(2)
C15 0.028(3) 0.043(3) 0.019(3) -0.003(2) 0.009(2) -0.002(2)
C16 0.037(3) 0.048(3) 0.025(3) 0.006(2) 0.000(2) -0.007(3)
C17 0.048(4) 0.055(4) 0.025(3) 0.009(3) -0.003(3) -0.007(3)
C18 0.039(3) 0.056(4) 0.026(3) -0.005(3) -0.005(3) -0.008(3)
C19 0.026(3) 0.045(3) 0.026(3) 0.001(2) -0.004(2) -0.001(2)
C20 0.030(3) 0.046(4) 0.039(3) -0.001(3) -0.007(3) 0.007(3)
C21 0.027(3) 0.039(3) 0.036(3) 0.000(2) 0.002(2) 0.004(2)
C22 0.025(3) 0.031(3) 0.026(3) -0.002(2) 0.009(2) -0.003(2)
C23 0.024(3) 0.036(3) 0.019(3) 0.007(2) 0.005(2) -0.002(2)
C24 0.029(3) 0.044(3) 0.026(3) 0.001(2) 0.004(2) 0.006(3)
C25 0.028(3) 0.044(3) 0.026(3) -0.004(2) 0.000(2) 0.010(2)
C26 0.031(3) 0.055(4) 0.047(4) -0.014(3) 0.001(3) 0.014(3)
C27 0.030(3) 0.068(4) 0.048(4) -0.017(3) 0.003(3) 0.020(3)
C28 0.037(3) 0.067(4) 0.034(3) -0.018(3) 0.002(3) 0.012(3)
C29 0.034(3) 0.052(4) 0.026(3) -0.008(3) 0.009(2) 0.009(3)
C30 0.028(3) 0.052(4) 0.026(3) -0.007(3) 0.007(2) 0.006(3)
C31 0.031(3) 0.061(4) 0.030(3) -0.019(3) 0.004(2) 0.011(3)
C32 0.032(3) 0.045(3) 0.024(3) -0.011(2) 0.003(2) 0.000(2)
C33 0.025(3) 0.064(4) 0.032(3) -0.018(3) 0.001(2) 0.008(3)
C34 0.036(3) 0.118(6) 0.048(4) -0.047(4) -0.008(3) 0.035(4)
C35 0.039(4) 0.142(7) 0.048(4) -0.059(4) -0.015(3) 0.031(4)
C36 0.029(3) 0.085(5) 0.037(3) -0.031(3) -0.008(3) 0.015(3)
C37 0.026(3) 0.051(4) 0.030(3) 0.012(3) -0.001(2) 0.003(2)
C38 0.041(3) 0.080(5) 0.035(3) 0.035(3) -0.002(3) -0.003(3)
C39 0.042(4) 0.070(5) 0.043(4) 0.030(3) 0.008(3) -0.010(3)
C40 0.034(3) 0.048(4) 0.031(3) 0.013(3) 0.006(2) -0.004(3)
C41 0.030(3) 0.039(3) 0.022(3) 0.005(2) 0.005(2) -0.001(2)
C42 0.039(3) 0.039(3) 0.026(3) 0.007(2) 0.012(2) -0.007(3)
C43 0.029(3) 0.029(3) 0.033(3) 0.008(2) 0.009(2) 0.001(2)
C44 0.032(3) 0.033(3) 0.039(3) 0.008(2) 0.007(2) -0.002(2)
C45 0.038(3) 0.035(3) 0.049(4) 0.018(3) 0.018(3) 0.004(3)
C46 0.023(3) 0.031(3) 0.044(3) 0.009(2) 0.009(2) -0.001(2)
C47 0.030(3) 0.026(3) 0.036(3) 0.005(2) 0.010(2) -0.003(2)
C48 0.031(3) 0.030(3) 0.027(3) 0.006(2) 0.010(2) -0.004(2)
C49 0.027(3) 0.027(3) 0.041(3) -0.003(2) 0.011(2) -0.006(2)
C50 0.028(3) 0.033(3) 0.023(3) -0.004(2) 0.002(2) 0.001(2)
C51 0.025(3) 0.029(3) 0.034(3) -0.005(2) 0.007(2) -0.001(2)
C52 0.039(3) 0.037(3) 0.048(4) 0.003(3) 0.000(3) -0.013(3)
C53 0.042(4) 0.060(4) 0.044(4) 0.000(3) -0.011(3) -0.030(3)
C54 0.036(3) 0.051(4) 0.031(3) -0.001(3) -0.005(3) -0.011(3)
C55 0.046(4) 0.078(5) 0.031(3) -0.024(3) -0.008(3) 0.018(3)
C56 0.060(4) 0.100(5) 0.045(4) -0.050(4) -0.022(3) 0.031(4)
C57 0.042(3) 0.086(5) 0.041(4) -0.038(3) -0.010(3) 0.020(3)
C58 0.034(3) 0.047(3) 0.023(3) -0.008(2) 0.002(2) 0.001(3)
C59 0.025(3) 0.038(3) 0.017(2) -0.002(2) 0.005(2) -0.002(2)
C60 0.038(3) 0.034(3) 0.023(3) -0.001(2) 0.005(2) 0.004(2)
C61 0.031(3) 0.028(3) 0.018(2) -0.002(2) 0.008(2) 0.000(2)
C62 0.036(3) 0.027(3) 0.020(3) -0.004(2) 0.008(2) -0.001(2)
C63 0.027(3) 0.028(3) 0.033(3) -0.006(2) 0.012(2) 0.002(2)
C64 0.026(3) 0.037(3) 0.028(3) -0.005(2) 0.004(2) 0.000(2)
C65 0.028(3) 0.028(3) 0.020(2) -0.003(2) 0.010(2) -0.006(2)
C66 0.028(3) 0.030(3) 0.020(3) 0.000(2) 0.010(2) 0.001(2)
C67 0.021(3) 0.038(3) 0.025(3) -0.003(2) 0.008(2) 0.000(2)
C68 0.028(3) 0.038(3) 0.018(3) -0.004(2) 0.007(2) -0.006(2)
C69 0.027(3) 0.035(3) 0.017(2) -0.002(2) 0.009(2) -0.007(2)
C70 0.031(3) 0.028(3) 0.031(3) -0.002(2) 0.008(2) 0.003(2)
C71 0.026(3) 0.042(3) 0.024(3) -0.002(2) 0.000(2) 0.005(2)
C72 0.029(3) 0.046(3) 0.028(3) -0.002(2) 0.000(2) 0.000(3)
C73 0.027(3) 0.030(3) 0.019(2) 0.002(2) 0.004(2) -0.001(2)
C74 0.025(3) 0.033(3) 0.025(3) -0.005(2) 0.004(2) -0.006(2)
C75 0.030(3) 0.030(3) 0.021(2) -0.002(2) 0.004(2) -0.001(2)
C76 0.027(3) 0.032(3) 0.022(3) 0.000(2) 0.008(2) -0.001(2)
C77 0.042(3) 0.030(3) 0.042(3) -0.004(3) 0.012(3) 0.009(3)
C78 0.039(3) 0.045(4) 0.049(4) 0.006(3) 0.007(3) 0.001(3)
C79 0.038(3) 0.054(4) 0.057(4) 0.011(3) 0.006(3) 0.007(3)
C80 0.046(4) 0.057(4) 0.056(4) 0.014(3) 0.008(3) 0.010(3)
C81 0.058(4) 0.050(4) 0.070(5) 0.019(4) 0.013(4) 0.008(3)
C82 0.049(4) 0.039(4) 0.063(4) 0.002(3) 0.007(3) 0.000(3)
C83 0.059(5) 0.082(6) 0.085(6) 0.037(5) -0.001(4) 0.019(4)
C84 0.024(3) 0.026(3) 0.033(3) 0.006(2) 0.004(2) -0.003(2)
C85 0.038(3) 0.036(3) 0.035(3) -0.009(2) 0.004(3) 0.002(3)
C86 0.040(3) 0.038(3) 0.034(3) -0.004(3) 0.004(3) 0.001(3)
C87 0.036(3) 0.034(3) 0.034(3) 0.011(2) 0.009(2) -0.002(2)
C88 0.058(4) 0.039(3) 0.040(3) -0.001(3) 0.008(3) 0.011(3)
C89 0.045(3) 0.041(3) 0.034(3) -0.002(3) 0.000(3) -0.002(3)
C90 0.046(3) 0.047(4) 0.035(3) 0.007(3) 0.001(3) 0.002(3)
C91 0.055(4) 0.026(3) 0.049(4) -0.002(3) 0.006(3) 0.006(3)
C92 0.049(4) 0.044(4) 0.078(5) -0.032(3) -0.004(3) 0.006(3)
C93 0.043(4) 0.061(5) 0.140(7) -0.062(5) 0.000(4) 0.005(3)
C94 0.052(4) 0.046(4) 0.169(8) -0.050(5) 0.054(5) -0.019(3)
C95 0.125(7) 0.053(5) 0.119(7) -0.006(5) 0.075(6) -0.003(5)
C96 0.120(7) 0.056(4) 0.067(5) 0.004(4) 0.040(5) 0.017(4)
C97 0.083(7) 0.080(7) 0.353(18) -0.100(9) 0.110(9) -0.021(5)
C98 0.028(3) 0.047(3) 0.022(3) -0.005(2) -0.004(2) 0.004(2)
C99 0.030(3) 0.039(3) 0.038(3) -0.007(3) -0.003(2) -0.001(2)
C100 0.035(3) 0.033(3) 0.038(3) -0.010(2) 0.007(3) 0.001(2)
C101 0.048(3) 0.041(3) 0.038(3) -0.010(3) 0.008(3) -0.003(3)
C102 0.038(3) 0.037(3) 0.040(3) -0.005(3) 0.001(3) 0.003(3)
C103 0.031(3) 0.043(3) 0.027(3) -0.009(2) -0.006(2) 0.005(2)
C104 0.062(4) 0.057(4) 0.052(4) -0.012(3) 0.033(3) -0.011(3)
C105 0.042(4) 0.093(6) 0.148(9) 0.046(6) 0.019(5) 0.005(4)
C106 0.102(6) 0.093(6) 0.043(4) -0.014(4) 0.014(4) -0.032(5)
C107 0.040(3) 0.059(4) 0.087(5) -0.008(4) 0.021(3) 0.000(3)
C108 0.076(5) 0.062(5) 0.138(8) -0.011(5) 0.060(6) 0.003(4)
C109 0.092(6) 0.062(5) 0.105(6) -0.012(4) 0.066(5) -0.003(4)
C110 0.077(5) 0.047(4) 0.054(4) -0.002(3) 0.024(4) -0.001(3)
N1 0.028(2) 0.029(2) 0.021(2) -0.0006(17) 0.0058(18) -0.0019(18)
N2 0.020(2) 0.032(2) 0.024(2) 0.0062(18) 0.0077(17) -0.0067(17)
N3 0.032(2) 0.041(3) 0.027(2) 0.008(2) 0.010(2) -0.001(2)
N4 0.029(2) 0.046(3) 0.015(2) -0.0067(19) 0.0017(18) -0.001(2)
N5 0.022(2) 0.032(2) 0.019(2) 0.0043(17) 0.0026(17) -0.0062(18)
N6 0.033(2) 0.036(3) 0.026(2) -0.0063(19) 0.0019(19) 0.008(2)
N7 0.034(3) 0.063(3) 0.029(3) -0.016(2) 0.002(2) 0.011(2)
N8 0.026(2) 0.052(3) 0.023(2) -0.014(2) 0.0006(18) -0.005(2)
N9 0.026(2) 0.037(3) 0.022(2) 0.0050(19) 0.0045(18) 0.0047(19)
N10 0.029(2) 0.048(3) 0.039(3) 0.022(2) 0.004(2) -0.010(2)
N11 0.024(2) 0.034(2) 0.034(3) 0.000(2) -0.0016(19) -0.0060(19)
N12 0.024(2) 0.030(2) 0.024(2) -0.0076(18) 0.0034(18) 0.0035(18)
N13 0.025(2) 0.040(3) 0.018(2) -0.0028(18) 0.0022(17) -0.0018(19)
N14 0.027(2) 0.043(3) 0.013(2) -0.0063(18) 0.0036(17) 0.0059(19)
N15 0.028(2) 0.033(2) 0.024(2) -0.0075(18) 0.0054(18) -0.0004(19)
N16 0.027(2) 0.037(3) 0.017(2) -0.0012(18) 0.0063(18) -0.0029(19)
N17 0.019(2) 0.024(2) 0.029(2) -0.0029(17) 0.0026(17) -0.0023(17)
N18 0.030(2) 0.030(2) 0.0138(19) -0.0011(17) -0.0032(17) -0.0065(18)
O1 0.025(2) 0.047(2) 0.032(2) 0.0101(17) 0.0071(16) -0.0047(17)
O2 0.036(2) 0.056(3) 0.029(2) 0.0130(19) -0.0026(17) -0.0146(19)
O3 0.034(2) 0.048(2) 0.0231(19) -0.0017(17) 0.0003(16) 0.0144(18)
O4 0.040(2) 0.118(4) 0.025(2) -0.025(2) -0.0011(18) 0.029(3)
O5 0.039(2) 0.054(3) 0.040(2) 0.022(2) -0.0035(18) -0.0217(19)
O6 0.028(2) 0.057(3) 0.049(2) 0.006(2) 0.0083(18) -0.0116(19)
O7 0.044(2) 0.062(3) 0.0177(19) -0.0079(18) 0.0057(16) 0.017(2)
O8 0.043(2) 0.051(2) 0.026(2) -0.0122(17) -0.0007(17) 0.017(2)
O9 0.0270(18) 0.035(2) 0.0195(17) 0.0016(15) -0.0031(14) -0.0047(15)
O10 0.0296(18) 0.038(2) 0.0229(18) -0.0017(15) -0.0012(15) -0.0011(16)
O11 0.0273(19) 0.037(2) 0.033(2) -0.0012(16) 0.0091(16) 0.0016(16)
O12 0.041(2) 0.071(3) 0.031(2) -0.003(2) 0.0166(18) 0.000(2)
O13 0.073(3) 0.049(3) 0.052(3) -0.016(2) -0.003(2) -0.010(2)
O14 0.0291(19) 0.049(2) 0.0239(19) -0.0003(16) 0.0108(15) -0.0015(17)
O15 0.031(2) 0.047(2) 0.032(2) 0.0006(17) 0.0161(16) 0.0018(17)
O16 0.040(2) 0.039(2) 0.079(3) -0.016(2) -0.007(2) -0.0105(19)
O17 0.083(4) 0.138(6) 0.034(3) 0.038(3) 0.026(3) 0.041(4)
O18 0.055(4) 0.097(5) 0.144(7) -0.084(5) 0.033(4) -0.025(4)
O19 0.051(3) 0.041(3) 0.119(6) 0.029(3) 0.049(4) 0.025(3)
O17' 0.078(12) 0.081(9) 0.123(10) -0.033(11) -0.013(11) -0.003(10)
O18' 0.060(9) 0.058(8) 0.081(11) -0.012(8) 0.010(9) 0.007(8)
O19' 0.058(11) 0.048(10) 0.142(10) -0.019(8) 0.006(7) -0.028(9)
O20 0.0258(19) 0.072(3) 0.029(2) -0.0111(19) 0.0019(16) -0.0063(19)
O21 0.049(2) 0.047(2) 0.046(2) -0.010(2) 0.0083(19) 0.006(2)
O22 0.034(2) 0.074(3) 0.026(2) 0.0021(19) -0.0013(17) 0.010(2)
O23 0.046(3) 0.068(3) 0.067(3) 0.017(3) 0.010(2) -0.001(2)
O24 0.053(3) 0.055(3) 0.066(3) 0.003(2) 0.028(2) -0.003(2)
O25 0.153(6) 0.078(4) 0.235(9) -0.016(5) 0.124(7) 0.004(5)
Pd1 0.02098(19) 0.0324(2) 0.01606(19) 0.00232(16) 0.00220(14) -0.00102(16)
Pd2 0.02181(19) 0.0368(2) 0.01814(19) -0.00653(16) 0.00255(15) -0.00070(17)
S1 0.0343(7) 0.0374(8) 0.0344(8) -0.0071(6) 0.0074(6) -0.0023(6)
S2 0.0262(7) 0.0337(7) 0.0290(7) -0.0028(6) 0.0044(5) -0.0039(5)
S3 0.0393(8) 0.0307(8) 0.0699(11) -0.0020(8) -0.0068(7) 0.0037(7)
S4 0.0289(7) 0.0532(9) 0.0271(7) -0.0074(6) -0.0060(5) 0.0038(6)
S5 0.0527(10) 0.0499(10) 0.0545(10) 0.0070(8) 0.0029(8) 0.0018(8)

loop_
_atom_type_symbol
_atom_type_description
_atom_type_scat_dispersion_real
_atom_type_scat_dispersion_imag
_atom_type_scat_source
C C 0.0033 0.0016 'International Tables Vol C Tables 4.2.6.8 and 6.1.1.4'
H H 0.0000 0.0000 'International Tables Vol C Tables 4.2.6.8 and 6.1.1.4'
N N 0.0061 0.0033 'International Tables Vol C Tables 4.2.6.8 and 6.1.1.4'
O O 0.0106 0.0060 'International Tables Vol C Tables 4.2.6.8 and 6.1.1.4'
Pd Pd -0.9988 1.0072 'International Tables Vol C Tables 4.2.6.8 and 6.1.1.4'
S S 0.1246 0.1234 'International Tables Vol C Tables 4.2.6.8 and 6.1.1.4'

loop_
_geom_angle_atom_site_label_1
_geom_angle_atom_site_label_2
_geom_angle_atom_site_label_3
_geom_angle
_geom_angle_site_symmetry_1
_geom_angle_site_symmetry_3
_geom_angle_publ_flag
N1 C1 C2 120.5(5) . . ?
N1 C1 H1 119.7 . . ?
C2 C1 H1 119.7 . . ?
C1 C2 C3 121.0(5) . . ?
C1 C2 H2 119.5 . . ?
C3 C2 H2 119.5 . . ?
C4 C3 C2 117.7(5) . . ?
C4 C3 H3 121.1 . . ?
C2 C3 H3 121.1 . . ?
C3 C4 C5 119.7(5) . . ?
C3 C4 N2 124.3(4) . . ?
C5 C4 N2 115.9(4) . . ?
N1 C5 C4 121.1(4) . . ?
N1 C5 H5 119.4 . . ?
C4 C5 H5 119.4 . . ?
O1 C6 N2 122.8(5) . . ?
O1 C6 C7 120.5(4) . . ?
N2 C6 C7 116.7(4) . . ?
C12 C7 C8 119.5(5) . . ?
C12 C7 C6 124.0(4) . . ?
C8 C7 C6 116.4(5) . . ?
C9 C8 C7 120.3(5) . . ?
C9 C8 H8 119.8 . . ?
C7 C8 H8 119.8 . . ?
C8 C9 C10 119.7(5) . . ?
C8 C9 H9 120.1 . . ?
C10 C9 H9 120.1 . . ?
C9 C10 C11 120.8(5) . . ?
C9 C10 H10 119.6 . . ?
C11 C10 H10 119.6 . . ?
C10 C11 C12 119.3(5) . . ?
C10 C11 C13 124.1(5) . . ?
C12 C11 C13 116.6(4) . . ?
C7 C12 C11 120.3(5) . . ?
C7 C12 H12 119.8 . . ?
C11 C12 H12 119.8 . . ?
O2 C13 N3 123.1(5) . . ?
O2 C13 C11 119.7(5) . . ?
N3 C13 C11 117.2(5) . . ?
N4 C14 C15 121.2(5) . . ?
N4 C14 H14 119.4 . . ?
C15 C14 H14 119.4 . . ?
C14 C15 C16 118.9(5) . . ?
C14 C15 N3 123.7(5) . . ?
C16 C15 N3 117.4(5) . . ?
C17 C16 C15 118.8(5) . . ?
C17 C16 H16 120.6 . . ?
C15 C16 H16 120.6 . . ?
C16 C17 C18 120.0(5) . . ?
C16 C17 H17 120.0 . . ?
C18 C17 H17 120.0 . . ?
N4 C18 C17 121.7(5) . . ?
N4 C18 H18 119.1 . . ?
C17 C18 H18 119.1 . . ?
N5 C19 C20 121.5(5) . . ?
N5 C19 H19 119.2 . . ?
C20 C19 H19 119.2 . . ?
C21 C20 C19 120.1(5) . . ?
C21 C20 H20 120.0 . . ?
C19 C20 H20 120.0 . . ?
C20 C21 C22 118.9(5) . . ?
C20 C21 H21 120.6 . . ?
C22 C21 H21 120.6 . . ?
C21 C22 C23 118.5(5) . . ?
C21 C22 N6 117.7(5) . . ?
C23 C22 N6 123.7(4) . . ?
N5 C23 C22 121.9(4) . . ?
N5 C23 H23 119.1 . . ?
C22 C23 H23 119.1 . . ?
O3 C24 N6 123.7(5) . . ?
O3 C24 C25 120.9(5) . . ?
N6 C24 C25 115.4(5) . . ?
C30 C25 C26 120.0(5) . . ?
C30 C25 C24 117.0(5) . . ?
C26 C25 C24 122.9(5) . . ?
C25 C26 C27 119.9(5) . . ?
C25 C26 H26 120.1 . . ?
C27 C26 H26 120.1 . . ?
C28 C27 C26 120.4(5) . . ?
C28 C27 H27 119.8 . . ?
C26 C27 H27 119.8 . . ?
C27 C28 C29 120.2(5) . . ?
C27 C28 H28 119.9 . . ?
C29 C28 H28 119.9 . . ?
C30 C29 C28 119.1(5) . . ?
C30 C29 C31 124.2(5) . . ?
C28 C29 C31 116.6(5) . . ?
C25 C30 C29 120.4(5) . . ?
C25 C30 H30 119.8 . . ?
C29 C30 H30 119.8 . . ?
O4 C31 N7 122.1(5) . . ?
O4 C31 C29 120.8(5) . . ?
N7 C31 C29 117.1(5) . . ?
N8 C32 C33 122.7(5) . . ?
N8 C32 H32 118.6 . . ?
C33 C32 H32 118.6 . . ?
C32 C33 C34 118.6(5) . . ?
C32 C33 N7 117.5(5) . . ?
C34 C33 N7 123.8(5) . . ?
C35 C34 C33 117.7(5) . . ?
C35 C34 H34 121.1 . . ?
C33 C34 H34 121.1 . . ?
C36 C35 C34 120.5(6) . . ?
C36 C35 H35 119.8 . . ?
C34 C35 H35 119.8 . . ?
N8 C36 C35 121.9(5) . . ?
N8 C36 H36 119.0 . . ?
C35 C36 H36 119.0 . . ?
N9 C37 C38 120.4(5) . . ?
N9 C37 H37 119.8 . . ?
C38 C37 H37 119.8 . . ?
C39 C38 C37 119.4(5) . . ?
C39 C38 H38 120.3 . . ?
C37 C38 H38 120.3 . . ?
C38 C39 C40 120.4(5) . . ?
C38 C39 H39 119.8 . . ?
C40 C39 H39 119.8 . . ?
C41 C40 N10 124.9(5) . . ?
C41 C40 C39 117.3(5) . . ?
N10 C40 C39 117.8(5) . . ?
N9 C41 C40 121.7(5) . . ?
N9 C41 H41 119.1 . . ?
C40 C41 H41 119.1 . . ?
O5 C42 N10 122.7(5) . . ?
O5 C42 C43 120.0(5) . . ?
N10 C42 C43 117.3(4) . . ?
C48 C43 C44 120.0(5) . . ?
C48 C43 C42 116.8(4) . . ?
C44 C43 C42 122.9(5) . . ?
C45 C44 C43 118.7(5) . . ?
C45 C44 H44 120.6 . . ?
C43 C44 H44 120.6 . . ?
C46 C45 C44 121.1(5) . . ?
C46 C45 H45 119.4 . . ?
C44 C45 H45 119.4 . . ?
C45 C46 C47 120.9(5) . . ?
C45 C46 H46 119.5 . . ?
C47 C46 H46 119.5 . . ?
C46 C47 C48 118.2(5) . . ?
C46 C47 C49 117.3(5) . . ?
C48 C47 C49 124.4(4) . . ?
C43 C48 C47 121.0(5) . . ?
C43 C48 H48 119.5 . . ?
C47 C48 H48 119.5 . . ?
O6 C49 N11 122.3(5) . . ?
O6 C49 C47 121.0(5) . . ?
N11 C49 C47 116.7(4) . . ?
N12 C50 C51 123.3(5) . . ?
N12 C50 H50 118.4 . . ?
C51 C50 H50 118.4 . . ?
C52 C51 C50 117.5(5) . . ?
C52 C51 N11 124.8(5) . . ?
C50 C51 N11 117.7(4) . . ?
C53 C52 C51 118.9(5) . . ?
C53 C52 H52 120.5 . . ?
C51 C52 H52 120.5 . . ?
C54 C53 C52 120.8(5) . . ?
C54 C53 H53 119.6 . . ?
C52 C53 H53 119.6 . . ?
N12 C54 C53 120.8(5) . . ?
N12 C54 H54 119.6 . . ?
C53 C54 H54 119.6 . . ?
N13 C55 C56 119.8(5) . . ?
N13 C55 H55 120.1 . . ?
C56 C55 H55 120.1 . . ?
C55 C56 C57 122.2(6) . . ?
C55 C56 H56 118.9 . . ?
C57 C56 H56 118.9 . . ?
C56 C57 C58 118.1(5) . . ?
C56 C57 H57 121.0 . . ?
C58 C57 H57 121.0 . . ?
C57 C58 C59 117.7(5) . . ?
C57 C58 N14 124.4(5) . . ?
C59 C58 N14 118.0(4) . . ?
N13 C59 C58 122.7(5) . . ?
N13 C59 H59 118.6 . . ?
C58 C59 H59 118.6 . . ?
O7 C60 N14 122.7(5) . . ?
O7 C60 C61 121.0(5) . . ?
N14 C60 C61 116.3(4) . . ?
C66 C61 C62 119.4(4) . . ?
C66 C61 C60 123.8(4) . . ?
C62 C61 C60 116.7(4) . . ?
C63 C62 C61 120.7(4) . . ?
C63 C62 H62 119.7 . . ?
C61 C62 H62 119.7 . . ?
C62 C63 C64 120.3(5) . . ?
C62 C63 H63 119.8 . . ?
C64 C63 H63 119.8 . . ?
C65 C64 C63 119.7(5) . . ?
C65 C64 H64 120.2 . . ?
C63 C64 H64 120.2 . . ?
C64 C65 C66 120.0(4) . . ?
C64 C65 C67 123.6(4) . . ?
C66 C65 C67 116.2(4) . . ?
C61 C66 C65 119.9(4) . . ?
C61 C66 H66 120.1 . . ?
C65 C66 H66 120.1 . . ?
O8 C67 N15 123.3(5) . . ?
O8 C67 C65 120.2(4) . . ?
N15 C67 C65 116.5(4) . . ?
N16 C68 C69 120.7(5) . . ?
N16 C68 H68 119.7 . . ?
C69 C68 H68 119.7 . . ?
C68 C69 C70 119.0(4) . . ?
C68 C69 N15 123.7(4) . . ?
C70 C69 N15 117.3(4) . . ?
C71 C70 C69 119.6(5) . . ?
C71 C70 H70 120.2 . . ?
C69 C70 H70 120.2 . . ?
C72 C71 C70 118.9(5) . . ?
C72 C71 H71 120.6 . . ?
C70 C71 H71 120.6 . . ?
N16 C72 C71 121.9(5) . . ?
N16 C72 H72 119.0 . . ?
C71 C72 H72 119.0 . . ?
N17 C73 C74 120.3(4) . . ?
N17 C73 H73 119.9 . . ?
C74 C73 H73 119.9 . . ?
N18 C74 C73 120.9(4) . . ?
N18 C74 H74 119.6 . . ?
C73 C74 H74 119.6 . . ?
N18 C75 C76 121.9(4) . . ?
N18 C75 H75 119.0 . . ?
C76 C75 H75 119.0 . . ?
N17 C76 C75 119.7(4) . . ?
N17 C76 H76 120.1 . . ?
C75 C76 H76 120.1 . . ?
C78 C77 C82 120.0 . . ?
C78 C77 S1 120.8(2) . . ?
C82 C77 S1 119.2(2) . . ?
C77 C78 C79 120.0 . . ?
C77 C78 H78 120.0 . . ?
C79 C78 H78 120.0 . . ?
C80 C79 C78 120.0 . . ?
C80 C79 H79 120.0 . . ?
C78 C79 H79 120.0 . . ?
C79 C80 C81 120.0 . . ?
C79 C80 C83 120.7(4) . . ?
C81 C80 C83 119.3(4) . . ?
C82 C81 C80 120.0 . . ?
C82 C81 H81 120.0 . . ?
C80 C81 H81 120.0 . . ?
C81 C82 C77 120.0 . . ?
C81 C82 H82 120.0 . . ?
C77 C82 H82 120.0 . . ?
C80 C83 H83A 109.5 . . ?
C80 C83 H83B 109.5 . . ?
H83A C83 H83B 109.5 . . ?
C80 C83 H83C 109.5 . . ?
H83A C83 H83C 109.5 . . ?
H83B C83 H83C 109.5 . . ?
C85 C84 C89 119.5(5) . . ?
C85 C84 S2 121.5(4) . . ?
C89 C84 S2 118.8(4) . . ?
C84 C85 C86 119.6(5) . . ?
C84 C85 H85 120.2 . . ?
C86 C85 H85 120.2 . . ?
C87 C86 C85 121.9(5) . . ?
C87 C86 H86 119.0 . . ?
C85 C86 H86 119.0 . . ?
C86 C87 C88 118.1(5) . . ?
C86 C87 C90 121.3(5) . . ?
C88 C87 C90 120.6(5) . . ?
C87 C88 C89 120.3(5) . . ?
C87 C88 H88 119.8 . . ?
C89 C88 H88 119.8 . . ?
C84 C89 C88 120.3(5) . . ?
C84 C89 H89 119.9 . . ?
C88 C89 H89 119.9 . . ?
C87 C90 H90A 109.5 . . ?
C87 C90 H90B 109.5 . . ?
H90A C90 H90B 109.5 . . ?
C87 C90 H90C 109.5 . . ?
H90A C90 H90C 109.5 . . ?
H90B C90 H90C 109.5 . . ?
C92 C91 C96 120.0 . . ?
C92 C91 S3 122.0(3) . . ?
C96 C91 S3 118.0(3) . . ?
C91 C92 C93 120.0 . . ?
C91 C92 H92 120.0 . . ?
C93 C92 H92 120.0 . . ?
C92 C93 C94 120.0 . . ?
C92 C93 H93 120.0 . . ?
C94 C93 H93 120.0 . . ?
C95 C94 C93 120.0 . . ?
C95 C94 C97 120.3(4) . . ?
C93 C94 C97 119.7(4) . . ?
C94 C95 C96 120.0 . . ?
C94 C95 H95 120.0 . . ?
C96 C95 H95 120.0 . . ?
C95 C96 C91 120.0 . . ?
C95 C96 H96 120.0 . . ?
C91 C96 H96 120.0 . . ?
C94 C97 H97A 109.5 . . ?
C94 C97 H97B 109.5 . . ?
H97A C97 H97B 109.5 . . ?
C94 C97 H97C 109.5 . . ?
H97A C97 H97C 109.5 . . ?
H97B C97 H97C 109.5 . . ?
C103 C98 C99 119.3(5) . . ?
C103 C98 S4 120.7(4) . . ?
C99 C98 S4 120.0(4) . . ?
C100 C99 C98 120.1(5) . . ?
C100 C99 H99 119.9 . . ?
C98 C99 H99 119.9 . . ?
C99 C100 C101 121.2(5) . . ?
C99 C100 H100 119.4 . . ?
C101 C100 H100 119.4 . . ?
C102 C101 C100 117.4(5) . . ?
C102 C101 C104 121.9(6) . . ?
C100 C101 C104 120.7(5) . . ?
C103 C102 C101 122.1(6) . . ?
C103 C102 H102 119.0 . . ?
C101 C102 H102 119.0 . . ?
C102 C103 C98 119.9(5) . . ?
C102 C103 H103 120.1 . . ?
C98 C103 H103 120.1 . . ?
C101 C104 H10A 109.5 . . ?
C101 C104 H10B 109.5 . . ?
H10A C104 H10B 109.5 . . ?
C101 C104 H10C 109.5 . . ?
H10A C104 H10C 109.5 . . ?
H10B C104 H10C 109.5 . . ?
S5 C105 H10D 109.5 . . ?
S5 C105 H10E 109.5 . . ?
H10D C105 H10E 109.5 . . ?
S5 C105 H10F 109.5 . . ?
H10D C105 H10F 109.5 . . ?
H10E C105 H10F 109.5 . . ?
S5 C106 H10G 109.5 . . ?
S5 C106 H10H 109.5 . . ?
H10G C106 H10H 109.5 . . ?
S5 C106 H10I 109.5 . . ?
H10G C106 H10I 109.5 . . ?
H10H C106 H10I 109.5 . . ?
O24 C107 C108 108.7(6) . . ?
O24 C107 H10J 109.9 . . ?
C108 C107 H10J 109.9 . . ?
O24 C107 H10K 109.9 . . ?
C108 C107 H10K 109.9 . . ?
H10J C107 H10K 108.3 . . ?
O25 C108 C107 111.8(7) . . ?
O25 C108 H10L 109.3 . . ?
C107 C108 H10L 109.3 . . ?
O25 C108 H10M 109.3 . . ?
C107 C108 H10M 109.3 . . ?
H10L C108 H10M 107.9 . . ?
O25 C109 C110 112.1(7) . . ?
O25 C109 H10N 109.2 . . ?
C110 C109 H10N 109.2 . . ?
O25 C109 H10O 109.2 . . ?
C110 C109 H10O 109.2 . . ?
H10N C109 H10O 107.9 . . ?
O24 C110 C109 110.2(6) . . ?
O24 C110 H11A 109.6 . . ?
C109 C110 H11A 109.6 . . ?
O24 C110 H11B 109.6 . . ?
C109 C110 H11B 109.6 . . ?
H11A C110 H11B 108.1 . . ?
C1 N1 C5 119.9(4) . . ?
C1 N1 Pd1 118.8(3) . . ?
C5 N1 Pd1 121.3(3) . . ?
C6 N2 C4 124.8(4) . . ?
C6 N2 H2A 117.6 . . ?
C4 N2 H2A 117.6 . . ?
C13 N3 C15 126.8(5) . . ?
C13 N3 H3A 116.6 . . ?
C15 N3 H3A 116.6 . . ?
C14 N4 C18 119.4(5) . . ?
C14 N4 Pd2 120.7(3) . . ?
C18 N4 Pd2 119.8(4) . . ?
C23 N5 C19 119.1(4) . . ?
C23 N5 Pd1 121.1(3) . . ?
C19 N5 Pd1 119.8(3) . . ?
C24 N6 C22 126.1(4) . . ?
C24 N6 H6 116.9 . . ?
C22 N6 H6 116.9 . . ?
C31 N7 C33 126.4(5) . . ?
C31 N7 H7 116.8 . . ?
C33 N7 H7 116.8 . . ?
C36 N8 C32 118.4(5) . . ?
C36 N8 Pd2 119.5(4) . . ?
C32 N8 Pd2 122.0(3) . . ?
C41 N9 C37 120.8(4) . . ?
C41 N9 Pd1 119.8(3) . . ?
C37 N9 Pd1 119.4(4) . . ?
C42 N10 C40 125.0(4) . . ?
C42 N10 H10P 117.5 . . ?
C40 N10 H10P 117.5 . . ?
C49 N11 C51 126.1(4) . . ?
C49 N11 H11 117.0 . . ?
C51 N11 H11 117.0 . . ?
C50 N12 C54 118.7(5) . . ?
C50 N12 Pd2 121.4(3) . . ?
C54 N12 Pd2 119.9(4) . . ?
C59 N13 C55 119.5(5) . . ?
C59 N13 Pd1 120.8(3) . . ?
C55 N13 Pd1 119.6(4) . . ?
C60 N14 C58 126.9(4) . . ?
C60 N14 H14A 116.6 . . ?
C58 N14 H14A 116.6 . . ?
C67 N15 C69 125.2(4) . . ?
C67 N15 H15 117.4 . . ?
C69 N15 H15 117.4 . . ?
C72 N16 C68 119.9(4) . . ?
C72 N16 Pd2 119.3(3) . . ?
C68 N16 Pd2 120.7(3) . . ?
O9 N17 C73 120.6(4) . . ?
O9 N17 C76 120.2(4) . . ?
C73 N17 C76 119.2(4) . . ?
O10 N18 C75 121.7(4) . . ?
O10 N18 C74 120.3(4) . . ?
C75 N18 C74 118.0(4) . . ?
C107 O24 C110 107.5(5) . . ?
C109 O25 C108 104.3(8) . . ?
N9 Pd1 N5 89.23(16) . . ?
N9 Pd1 N13 90.23(16) . . ?
N5 Pd1 N13 178.54(16) . . ?
N9 Pd1 N1 178.39(16) . . ?
N5 Pd1 N1 91.00(15) . . ?
N13 Pd1 N1 89.50(16) . . ?
N8 Pd2 N12 89.68(17) . . ?
N8 Pd2 N4 90.20(18) . . ?
N12 Pd2 N4 178.79(16) . . ?
N8 Pd2 N16 178.46(17) . . ?
N12 Pd2 N16 91.47(16) . . ?
N4 Pd2 N16 88.62(17) . . ?
O13 S1 O12 114.4(3) . . ?
O13 S1 O11 113.0(3) . . ?
O12 S1 O11 110.7(2) . . ?
O13 S1 C77 106.4(2) . . ?
O12 S1 C77 106.0(2) . . ?
O11 S1 C77 105.6(2) . . ?
O16 S2 O15 113.6(2) . . ?
O16 S2 O14 112.7(3) . . ?
O15 S2 O14 111.0(2) . . ?
O16 S2 C84 107.0(2) . . ?
O15 S2 C84 106.0(2) . . ?
O14 S2 C84 105.9(2) . . ?
O18 S3 O19 116.7(4) . . ?
O17' S3 O18' 119.4(8) . . ?
O17' S3 O19' 115.5(7) . . ?
O18' S3 O19' 113.9(7) . . ?
O18 S3 O17 110.2(4) . . ?
O19 S3 O17 106.0(3) . . ?
O18 S3 C91 109.9(3) . . ?
O17' S3 C91 115.5(12) . . ?
O19 S3 C91 107.0(3) . . ?
O18' S3 C91 104.6(12) . . ?
O19' S3 C91 81.3(11) . . ?
O17 S3 C91 106.5(3) . . ?
O22 S4 O21 113.0(2) . . ?
O22 S4 O20 113.7(3) . . ?
O21 S4 O20 113.0(2) . . ?
O22 S4 C98 105.2(2) . . ?
O21 S4 C98 105.6(3) . . ?
O20 S4 C98 105.4(2) . . ?
O23 S5 C105 106.8(3) . . ?
O23 S5 C106 106.5(3) . . ?
C105 S5 C106 96.4(5) . . ?

loop_
_geom_bond_atom_site_label_1
_geom_bond_atom_site_label_2
_geom_bond_distance
_geom_bond_site_symmetry_2
_geom_bond_publ_flag
C1 N1 1.339(6) . ?
C1 C2 1.366(7) . ?
C1 H1 0.9500 . ?
C2 C3 1.385(7) . ?
C2 H2 0.9500 . ?
C3 C4 1.374(7) . ?
C3 H3 0.9500 . ?
C4 C5 1.383(7) . ?
C4 N2 1.424(6) . ?
C5 N1 1.347(6) . ?
C5 H5 0.9500 . ?
C6 O1 1.225(6) . ?
C6 N2 1.365(6) . ?
C6 C7 1.509(7) . ?
C7 C12 1.381(7) . ?
C7 C8 1.408(7) . ?
C8 C9 1.382(8) . ?
C8 H8 0.9500 . ?
C9 C10 1.384(8) . ?
C9 H9 0.9500 . ?
C10 C11 1.392(7) . ?
C10 H10 0.9500 . ?
C11 C12 1.401(7) . ?
C11 C13 1.500(7) . ?
C12 H12 0.9500 . ?
C13 O2 1.231(6) . ?
C13 N3 1.357(7) . ?
C14 N4 1.346(6) . ?
C14 C15 1.399(7) . ?
C14 H14 0.9500 . ?
C15 C16 1.399(7) . ?
C15 N3 1.413(6) . ?
C16 C17 1.374(8) . ?
C16 H16 0.9500 . ?
C17 C18 1.376(8) . ?
C17 H17 0.9500 . ?
C18 N4 1.353(7) . ?
C18 H18 0.9500 . ?
C19 N5 1.349(6) . ?
C19 C20 1.380(8) . ?
C19 H19 0.9500 . ?
C20 C21 1.376(7) . ?
C20 H20 0.9500 . ?
C21 C22 1.392(7) . ?
C21 H21 0.9500 . ?
C22 C23 1.397(7) . ?
C22 N6 1.399(6) . ?
C23 N5 1.347(6) . ?
C23 H23 0.9500 . ?
C24 O3 1.220(6) . ?
C24 N6 1.359(6) . ?
C24 C25 1.506(7) . ?
C25 C30 1.389(7) . ?
C25 C26 1.393(7) . ?
C26 C27 1.399(8) . ?
C26 H26 0.9500 . ?
C27 C28 1.380(8) . ?
C27 H27 0.9500 . ?
C28 C29 1.410(7) . ?
C28 H28 0.9500 . ?
C29 C30 1.403(7) . ?
C29 C31 1.482(7) . ?
C30 H30 0.9500 . ?
C31 O4 1.228(6) . ?
C31 N7 1.373(7) . ?
C32 N8 1.351(7) . ?
C32 C33 1.382(7) . ?
C32 H32 0.9500 . ?
C33 C34 1.403(8) . ?
C33 N7 1.404(7) . ?
C34 C35 1.390(8) . ?
C34 H34 0.9500 . ?
C35 C36 1.370(8) . ?
C35 H35 0.9500 . ?
C36 N8 1.345(7) . ?
C36 H36 0.9500 . ?
C37 N9 1.349(6) . ?
C37 C38 1.384(8) . ?
C37 H37 0.9500 . ?
C38 C39 1.375(8) . ?
C38 H38 0.9500 . ?
C39 C40 1.404(8) . ?
C39 H39 0.9500 . ?
C40 C41 1.388(7) . ?
C40 N10 1.401(7) . ?
C41 N9 1.343(6) . ?
C41 H41 0.9500 . ?
C42 O5 1.219(6) . ?
C42 N10 1.360(7) . ?
C42 C43 1.506(7) . ?
C43 C48 1.381(7) . ?
C43 C44 1.404(7) . ?
C44 C45 1.384(7) . ?
C44 H44 0.9500 . ?
C45 C46 1.373(8) . ?
C45 H45 0.9500 . ?
C46 C47 1.391(7) . ?
C46 H46 0.9500 . ?
C47 C48 1.399(7) . ?
C47 C49 1.495(7) . ?
C48 H48 0.9500 . ?
C49 O6 1.218(6) . ?
C49 N11 1.368(7) . ?
C50 N12 1.335(6) . ?
C50 C51 1.389(7) . ?
C50 H50 0.9500 . ?
C51 C52 1.386(7) . ?
C51 N11 1.404(6) . ?
C52 C53 1.381(8) . ?
C52 H52 0.9500 . ?
C53 C54 1.362(8) . ?
C53 H53 0.9500 . ?
C54 N12 1.356(6) . ?
C54 H54 0.9500 . ?
C55 N13 1.355(7) . ?
C55 C56 1.360(8) . ?
C55 H55 0.9500 . ?
C56 C57 1.384(8) . ?
C56 H56 0.9500 . ?
C57 C58 1.394(7) . ?
C57 H57 0.9500 . ?
C58 C59 1.395(7) . ?
C58 N14 1.399(6) . ?
C59 N13 1.343(6) . ?
C59 H59 0.9500 . ?
C60 O7 1.219(6) . ?
C60 N14 1.366(6) . ?
C60 C61 1.508(7) . ?
C61 C66 1.390(6) . ?
C61 C62 1.396(7) . ?
C62 C63 1.376(7) . ?
C62 H62 0.9500 . ?
C63 C64 1.394(7) . ?
C63 H63 0.9500 . ?
C64 C65 1.388(7) . ?
C64 H64 0.9500 . ?
C65 C66 1.406(7) . ?
C65 C67 1.510(7) . ?
C66 H66 0.9500 . ?
C67 O8 1.220(6) . ?
C67 N15 1.358(6) . ?
C68 N16 1.355(6) . ?
C68 C69 1.390(7) . ?
C68 H68 0.9500 . ?
C69 C70 1.397(7) . ?
C69 N15 1.410(6) . ?
C70 C71 1.385(7) . ?
C70 H70 0.9500 . ?
C71 C72 1.373(7) . ?
C71 H71 0.9500 . ?
C72 N16 1.352(6) . ?
C72 H72 0.9500 . ?
C73 N17 1.347(6) . ?
C73 C74 1.361(7) . ?
C73 H73 0.9500 . ?
C74 N18 1.360(6) . ?
C74 H74 0.9500 . ?
C75 N18 1.336(6) . ?
C75 C76 1.361(7) . ?
C75 H75 0.9500 . ?
C76 N17 1.353(6) . ?
C76 H76 0.9500 . ?
C77 C78 1.3900 . ?
C77 C82 1.3900 . ?
C77 S1 1.780(3) . ?
C78 C79 1.3900 . ?
C78 H78 0.9500 . ?
C79 C80 1.3900 . ?
C79 H79 0.9500 . ?
C80 C81 1.3900 . ?
C80 C83 1.510(7) . ?
C81 C82 1.3900 . ?
C81 H81 0.9500 . ?
C82 H82 0.9500 . ?
C83 H83A 0.9800 . ?
C83 H83B 0.9800 . ?
C83 H83C 0.9800 . ?
C84 C85 1.357(7) . ?
C84 C89 1.395(7) . ?
C84 S2 1.779(5) . ?
C85 C86 1.399(7) . ?
C85 H85 0.9500 . ?
C86 C87 1.378(8) . ?
C86 H86 0.9500 . ?
C87 C88 1.384(8) . ?
C87 C90 1.507(7) . ?
C88 C89 1.398(8) . ?
C88 H88 0.9500 . ?
C89 H89 0.9500 . ?
C90 H90A 0.9800 . ?
C90 H90B 0.9800 . ?
C90 H90C 0.9800 . ?
C91 C92 1.3900 . ?
C91 C96 1.3900 . ?
C91 S3 1.744(3) . ?
C92 C93 1.3900 . ?
C92 H92 0.9500 . ?
C93 C94 1.3900 . ?
C93 H93 0.9500 . ?
C94 C95 1.3900 . ?
C94 C97 1.534(8) . ?
C95 C96 1.3900 . ?
C95 H95 0.9500 . ?
C96 H96 0.9500 . ?
C97 H97A 0.9800 . ?
C97 H97B 0.9800 . ?
C97 H97C 0.9800 . ?
C98 C103 1.395(8) . ?
C98 C99 1.400(7) . ?
C98 S4 1.788(5) . ?
C99 C100 1.368(8) . ?
C99 H99 0.9500 . ?
C100 C101 1.419(8) . ?
C100 H100 0.9500 . ?
C101 C102 1.385(8) . ?
C101 C104 1.498(7) . ?
C102 C103 1.376(8) . ?
C102 H102 0.9500 . ?
C103 H103 0.9500 . ?
C104 H10A 0.9800 . ?
C104 H10B 0.9800 . ?
C104 H10C 0.9800 . ?
C105 S5 1.767(7) . ?
C105 H10D 0.9800 . ?
C105 H10E 0.9800 . ?
C105 H10F 0.9800 . ?
C106 S5 1.785(7) . ?
C106 H10G 0.9800 . ?
C106 H10H 0.9800 . ?
C106 H10I 0.9800 . ?
C107 O24 1.414(7) . ?
C107 C108 1.491(9) . ?
C107 H10J 0.9900 . ?
C107 H10K 0.9900 . ?
C108 O25 1.396(10) . ?
C108 H10L 0.9900 . ?
C108 H10M 0.9900 . ?
C109 O25 1.344(10) . ?
C109 C110 1.489(8) . ?
C109 H10N 0.9900 . ?
C109 H10O 0.9900 . ?
C110 O24 1.427(7) . ?
C110 H11A 0.9900 . ?
C110 H11B 0.9900 . ?
N1 Pd1 2.033(4) . ?
N2 H2A 0.8800 . ?
N3 H3A 0.8800 . ?
N4 Pd2 2.022(4) . ?
N5 Pd1 2.023(4) . ?
N6 H6 0.8800 . ?
N7 H7 0.8800 . ?
N8 Pd2 2.017(4) . ?
N9 Pd1 2.020(4) . ?
N10 H10P 0.8800 . ?
N11 H11 0.8800 . ?
N12 Pd2 2.020(4) . ?
N13 Pd1 2.029(4) . ?
N14 H14A 0.8800 . ?
N15 H15 0.8800 . ?
N16 Pd2 2.026(4) . ?
N17 O9 1.313(5) . ?
N18 O10 1.309(5) . ?
O11 S1 1.455(4) . ?
O12 S1 1.452(4) . ?
O13 S1 1.439(4) . ?
O14 S2 1.463(4) . ?
O15 S2 1.458(4) . ?
O16 S2 1.442(4) . ?
O17 S3 1.488(5) . ?
O18 S3 1.385(5) . ?
O19 S3 1.412(5) . ?
O17' S3 1.404(8) . ?
O18' S3 1.416(8) . ?
O19' S3 1.453(8) . ?
O20 S4 1.449(4) . ?
O21 S4 1.448(4) . ?
O22 S4 1.445(4) . ?
O23 S5 1.496(5) . ?

loop_
_geom_hbond_atom_site_label_D
_geom_hbond_atom_site_label_H
_geom_hbond_atom_site_label_A
_geom_hbond_distance_DH
_geom_hbond_distance_HA
_geom_hbond_distance_DA
_geom_hbond_angle_DHA
_geom_hbond_site_symmetry_A
_geom_hbond_publ_flag
C1 H1 O20 0.95 2.47 3.349(6) 154.2 4_666 yes
C3 H3 O1 0.95 2.26 2.807(6) 115.7 . yes
C5 H5 O9 0.95 2.45 3.242(6) 140.5 . yes
C14 H14 O2 0.95 2.18 2.804(6) 122.5 . yes
C14 H14 O10 0.95 2.49 3.228(6) 134.9 . yes
C16 H16 O19^a 0.95 2.38 3.162(7) 138.9 . yes
C17 H17 O23 0.95 2.56 3.467(7) 159.6 4_565 yes
C18 H18 O21 0.95 2.64 3.564(7) 165.3 . yes
C18 H18 S4 0.95 3.02 3.923(6) 159.9 . yes
C19 H19 S4 0.95 2.98 3.898(5) 163.8 4_666 yes
C20 H20 O23 0.95 2.58 3.468(7) 155.1 1_655 yes
C21 H21 O6 0.95 2.48 3.281(7) 141.5 1_655 yes
C23 H23 O3 0.95 2.26 2.837(6) 118.6 . yes
C23 H23 O9 0.95 2.49 3.245(6) 136.4 . yes
C32 H32 O10 0.95 2.44 3.216(6) 138.7 . yes
C34 H34 O4 0.95 2.28 2.823(7) 115.4 . yes
C34 H34 O7 0.95 2.54 3.181(7) 124.6 4_565 yes
C36 H36 O22 0.95 2.48 3.352(7) 152.7 . yes
C37 H37 O20 0.95 2.63 3.491(7) 150.5 4_666 yes
C39 H39 O19^a 0.95 2.32 3.194(8) 152.7 4_566 yes
C39 H39 O17'^b 0.95 2.42 3.12(3) 130.3 4_566 yes
C41 H41 O5 0.95 2.16 2.765(6) 120.7 . yes
C41 H41 O9 0.95 2.44 3.243(6) 142.3 . yes
C50 H50 O10 0.95 2.47 3.263(6) 141.2 . yes
C50 H50 O11 0.95 2.55 3.190(6) 124.8 . yes
C52 H52 O6 0.95 2.35 2.858(7) 113.1 . yes
C54 H54 O22 0.95 2.38 3.268(7) 155.1 . yes
C55 H55 O20 0.95 2.41 3.288(7) 153.5 4_666 yes
C57 H57 O4 0.95 2.59 3.117(7) 115.5 4_566 yes
C57 H57 O7 0.95 2.32 2.856(7) 115.2 . yes
C59 H59 O9 0.95 2.47 3.270(6) 141.5 . yes
C59 H59 O14 0.95 2.51 3.175(6) 126.8 . yes
C68 H68 O8 0.95 2.22 2.790(6) 117.9 . yes
C68 H68 O10 0.95 2.47 3.250(6) 139.3 . yes
C70 H70 O1 0.95 2.35 3.159(6) 142.9 1_455 yes
C73 H73 O5 0.95 2.37 2.928(6) 117.5 . yes
C74 H74 O8 0.95 2.21 2.943(6) 132.8 . yes
C75 H75 O2 0.95 2.34 3.004(6) 126.7 . yes
C76 H76 O3 0.95 2.16 3.008(6) 147.6 . yes
C85 H85 O2 0.95 2.61 3.465(7) 149.7 . yes
C103 H103 O23 0.95 2.62 3.533(7) 161.0 4_565 yes
C105 H10D O21 0.98 2.55 3.476(10) 158.2 4_566 yes
N2 H2A O15 0.88 1.96 2.818(5) 165.7 . yes
N3 H3A O19^a 0.88 2.15 2.939(7) 149.6 . yes
N3 H3A O19'^b 0.88 2.15 3.005(16) 165.0 . yes
N7 H7 O12 0.88 1.97 2.833(6) 167.5 . yes
N10 H10P O17^a 0.88 2.44 3.265(8) 157.3 4_566 yes
N10 H10P O19^a 0.88 2.60 3.336(8) 142.1 4_566 yes
N10 H10P O17'^b 0.88 1.71 2.568(10) 166.1 4_566 yes
N11 H11 O11 0.88 1.96 2.794(5) 157.6 . yes
N11 H11 S1 0.88 3.02 3.768(4) 144.1 . yes
N14 H14A O14 0.88 1.92 2.760(5) 158.5 . yes

loop_
_geom_torsion_atom_site_label_1
_geom_torsion_atom_site_label_2
_geom_torsion_atom_site_label_3
_geom_torsion_atom_site_label_4
_geom_torsion
_geom_torsion_site_symmetry_1
_geom_torsion_site_symmetry_2
_geom_torsion_site_symmetry_3
_geom_torsion_site_symmetry_4
_geom_torsion_publ_flag
N1 C1 C2 C3 -1.5(9) . . . . ?
C1 C2 C3 C4 0.9(9) . . . . ?
C2 C3 C4 C5 0.2(8) . . . . ?
C2 C3 C4 N2 -179.1(5) . . . . ?
C3 C4 C5 N1 -0.7(8) . . . . ?
N2 C4 C5 N1 178.6(4) . . . . ?
O1 C6 C7 C12 165.8(5) . . . . ?
N2 C6 C7 C12 -13.7(7) . . . . ?
O1 C6 C7 C8 -12.6(7) . . . . ?
N2 C6 C7 C8 167.9(5) . . . . ?
C12 C7 C8 C9 1.2(8) . . . . ?
C6 C7 C8 C9 179.7(5) . . . . ?
C7 C8 C9 C10 0.4(9) . . . . ?
C8 C9 C10 C11 -1.2(9) . . . . ?
C9 C10 C11 C12 0.3(8) . . . . ?
C9 C10 C11 C13 -177.2(5) . . . . ?
C8 C7 C12 C11 -2.2(8) . . . . ?
C6 C7 C12 C11 179.5(5) . . . . ?
C10 C11 C12 C7 1.4(8) . . . . ?
C13 C11 C12 C7 179.1(5) . . . . ?
C10 C11 C13 O2 153.1(5) . . . . ?
C12 C11 C13 O2 -24.5(7) . . . . ?
C10 C11 C13 N3 -28.2(8) . . . . ?
C12 C11 C13 N3 154.3(5) . . . . ?
N4 C14 C15 C16 0.7(8) . . . . ?
N4 C14 C15 N3 178.3(4) . . . . ?
C14 C15 C16 C17 -1.1(8) . . . . ?
N3 C15 C16 C17 -178.8(5) . . . . ?
C15 C16 C17 C18 0.4(9) . . . . ?
C16 C17 C18 N4 0.8(9) . . . . ?
N5 C19 C20 C21 2.1(9) . . . . ?
C19 C20 C21 C22 -1.9(8) . . . . ?
C20 C21 C22 C23 0.7(8) . . . . ?
C20 C21 C22 N6 -176.1(5) . . . . ?
C21 C22 C23 N5 0.4(7) . . . . ?
N6 C22 C23 N5 177.0(4) . . . . ?
O3 C24 C25 C30 -32.6(8) . . . . ?
N6 C24 C25 C30 148.2(5) . . . . ?
O3 C24 C25 C26 144.8(6) . . . . ?
N6 C24 C25 C26 -34.3(8) . . . . ?
C30 C25 C26 C27 0.1(9) . . . . ?
C24 C25 C26 C27 -177.3(6) . . . . ?
C25 C26 C27 C28 -0.9(10) . . . . ?
C26 C27 C28 C29 0.0(10) . . . . ?
C27 C28 C29 C30 1.7(10) . . . . ?
C27 C28 C29 C31 178.1(6) . . . . ?
C26 C25 C30 C29 1.6(9) . . . . ?
C24 C25 C30 C29 179.2(5) . . . . ?
C28 C29 C30 C25 -2.5(9) . . . . ?
C31 C29 C30 C25 -178.6(6) . . . . ?
C30 C29 C31 O4 156.1(6) . . . . ?
C28 C29 C31 O4 -20.2(9) . . . . ?
C30 C29 C31 N7 -22.2(9) . . . . ?
C28 C29 C31 N7 161.5(6) . . . . ?
N8 C32 C33 C34 -1.5(10) . . . . ?
N8 C32 C33 N7 177.6(5) . . . . ?
C32 C33 C34 C35 1.0(12) . . . . ?
N7 C33 C34 C35 -178.1(7) . . . . ?
C33 C34 C35 C36 -0.5(13) . . . . ?
C34 C35 C36 N8 0.4(13) . . . . ?
N9 C37 C38 C39 0.1(10) . . . . ?
C37 C38 C39 C40 -1.1(11) . . . . ?
C38 C39 C40 C41 1.9(10) . . . . ?
C38 C39 C40 N10 -178.3(6) . . . . ?
N10 C40 C41 N9 178.5(5) . . . . ?
C39 C40 C41 N9 -1.7(9) . . . . ?
O5 C42 C43 C48 22.1(8) . . . . ?
N10 C42 C43 C48 -158.2(5) . . . . ?
O5 C42 C43 C44 -151.0(5) . . . . ?
N10 C42 C43 C44 28.7(8) . . . . ?
C48 C43 C44 C45 -0.2(8) . . . . ?
C42 C43 C44 C45 172.7(5) . . . . ?
C43 C44 C45 C46 1.3(8) . . . . ?
C44 C45 C46 C47 -0.5(8) . . . . ?
C45 C46 C47 C48 -1.6(8) . . . . ?
C45 C46 C47 C49 -178.3(5) . . . . ?
C44 C43 C48 C47 -1.9(8) . . . . ?
C42 C43 C48 C47 -175.2(5) . . . . ?
C46 C47 C48 C43 2.7(8) . . . . ?
C49 C47 C48 C43 179.3(5) . . . . ?
C46 C47 C49 O6 3.9(8) . . . . ?
C48 C47 C49 O6 -172.7(5) . . . . ?
C46 C47 C49 N11 -178.7(5) . . . . ?
C48 C47 C49 N11 4.7(8) . . . . ?
N12 C50 C51 C52 0.5(8) . . . . ?
N12 C50 C51 N11 -179.4(4) . . . . ?
C50 C51 C52 C53 -1.2(8) . . . . ?
N11 C51 C52 C53 178.7(5) . . . . ?
C51 C52 C53 C54 0.5(10) . . . . ?
C52 C53 C54 N12 1.1(10) . . . . ?
N13 C55 C56 C57 0.4(13) . . . . ?
C55 C56 C57 C58 0.3(13) . . . . ?
C56 C57 C58 C59 -1.2(10) . . . . ?
C56 C57 C58 N14 -179.7(7) . . . . ?
C57 C58 C59 N13 1.5(8) . . . . ?
N14 C58 C59 N13 -179.9(5) . . . . ?
O7 C60 C61 C66 -165.0(5) . . . . ?
N14 C60 C61 C66 12.9(7) . . . . ?
O7 C60 C61 C62 11.3(7) . . . . ?
N14 C60 C61 C62 -170.9(4) . . . . ?
C66 C61 C62 C63 -1.5(7) . . . . ?
C60 C61 C62 C63 -178.0(5) . . . . ?
C61 C62 C63 C64 1.3(8) . . . . ?
C62 C63 C64 C65 -0.4(8) . . . . ?
C63 C64 C65 C66 -0.1(7) . . . . ?
C63 C64 C65 C67 174.4(5) . . . . ?
C62 C61 C66 C65 1.0(7) . . . . ?
C60 C61 C66 C65 177.2(5) . . . . ?
C64 C65 C66 C61 -0.2(7) . . . . ?
C67 C65 C66 C61 -175.1(4) . . . . ?
C64 C65 C67 O8 -148.3(5) . . . . ?
C66 C65 C67 O8 26.4(7) . . . . ?
C64 C65 C67 N15 29.5(7) . . . . ?
C66 C65 C67 N15 -155.8(4) . . . . ?
N16 C68 C69 C70 -0.8(7) . . . . ?
N16 C68 C69 N15 179.1(4) . . . . ?
C68 C69 C70 C71 1.4(7) . . . . ?
N15 C69 C70 C71 -178.5(5) . . . . ?
C69 C70 C71 C72 -0.2(8) . . . . ?
C70 C71 C72 N16 -1.6(8) . . . . ?
N17 C73 C74 N18 -0.6(7) . . . . ?
N18 C75 C76 N17 0.2(7) . . . . ?
C82 C77 C78 C79 0.0 . . . . ?
S1 C77 C78 C79 178.3(3) . . . . ?
C77 C78 C79 C80 0.0 . . . . ?
C78 C79 C80 C81 0.0 . . . . ?
C78 C79 C80 C83 177.7(5) . . . . ?
C79 C80 C81 C82 0.0 . . . . ?
C83 C80 C81 C82 -177.8(5) . . . . ?
C80 C81 C82 C77 0.0 . . . . ?
C78 C77 C82 C81 0.0 . . . . ?
S1 C77 C82 C81 -178.3(3) . . . . ?
C89 C84 C85 C86 4.7(8) . . . . ?
S2 C84 C85 C86 -179.5(4) . . . . ?
C84 C85 C86 C87 -2.7(9) . . . . ?
C85 C86 C87 C88 -0.6(8) . . . . ?
C85 C86 C87 C90 -179.6(5) . . . . ?
C86 C87 C88 C89 1.8(9) . . . . ?
C90 C87 C88 C89 -179.2(5) . . . . ?
C85 C84 C89 C88 -3.5(8) . . . . ?
S2 C84 C89 C88 -179.4(4) . . . . ?
C87 C88 C89 C84 0.1(9) . . . . ?
C96 C91 C92 C93 0.0 . . . . ?
S3 C91 C92 C93 178.6(3) . . . . ?
C91 C92 C93 C94 0.0 . . . . ?
C92 C93 C94 C95 0.0 . . . . ?
C92 C93 C94 C97 178.7(5) . . . . ?
C93 C94 C95 C96 0.0 . . . . ?
C97 C94 C95 C96 -178.7(6) . . . . ?
C94 C95 C96 C91 0.0 . . . . ?
C92 C91 C96 C95 0.0 . . . . ?
S3 C91 C96 C95 -178.7(3) . . . . ?
C103 C98 C99 C100 -0.2(7) . . . . ?
S4 C98 C99 C100 179.7(4) . . . . ?
C98 C99 C100 C101 1.2(8) . . . . ?
C99 C100 C101 C102 -1.6(8) . . . . ?
C99 C100 C101 C104 178.9(6) . . . . ?
C100 C101 C102 C103 1.0(8) . . . . ?
C104 C101 C102 C103 -179.4(6) . . . . ?
C101 C102 C103 C98 -0.1(8) . . . . ?
C99 C98 C103 C102 -0.3(7) . . . . ?
S4 C98 C103 C102 179.7(4) . . . . ?
O24 C107 C108 O25 63.2(9) . . . . ?
O25 C109 C110 O24 -62.4(9) . . . . ?
C2 C1 N1 C5 0.9(8) . . . . ?
C2 C1 N1 Pd1 179.4(4) . . . . ?
C4 C5 N1 C1 0.1(7) . . . . ?
C4 C5 N1 Pd1 -178.2(4) . . . . ?
O1 C6 N2 C4 -6.2(8) . . . . ?
C7 C6 N2 C4 173.3(4) . . . . ?
C3 C4 N2 C6 22.5(8) . . . . ?
C5 C4 N2 C6 -156.9(5) . . . . ?
O2 C13 N3 C15 2.5(8) . . . . ?
C11 C13 N3 C15 -176.3(5) . . . . ?
C14 C15 N3 C13 6.4(8) . . . . ?
C16 C15 N3 C13 -176.0(5) . . . . ?
C15 C14 N4 C18 0.5(7) . . . . ?
C15 C14 N4 Pd2 -177.8(4) . . . . ?
C17 C18 N4 C14 -1.2(8) . . . . ?
C17 C18 N4 Pd2 177.1(4) . . . . ?
C22 C23 N5 C19 -0.2(7) . . . . ?
C22 C23 N5 Pd1 -176.9(3) . . . . ?
C20 C19 N5 C23 -1.0(7) . . . . ?
C20 C19 N5 Pd1 175.8(4) . . . . ?
O3 C24 N6 C22 0.8(9) . . . . ?
C25 C24 N6 C22 179.9(5) . . . . ?
C21 C22 N6 C24 -162.5(5) . . . . ?
C23 C22 N6 C24 20.9(8) . . . . ?
O4 C31 N7 C33 -4.5(10) . . . . ?
C29 C31 N7 C33 173.7(6) . . . . ?
C32 C33 N7 C31 -158.2(6) . . . . ?
C34 C33 N7 C31 20.9(11) . . . . ?
C35 C36 N8 C32 -0.9(10) . . . . ?
C35 C36 N8 Pd2 176.3(6) . . . . ?
C33 C32 N8 C36 1.4(9) . . . . ?
C33 C32 N8 Pd2 -175.7(4) . . . . ?
C40 C41 N9 C37 0.7(8) . . . . ?
C40 C41 N9 Pd1 -178.6(4) . . . . ?
C38 C37 N9 C41 0.2(8) . . . . ?
C38 C37 N9 Pd1 179.5(5) . . . . ?
O5 C42 N10 C40 5.4(9) . . . . ?
C43 C42 N10 C40 -174.3(5) . . . . ?
C41 C40 N10 C42 -13.0(9) . . . . ?
C39 C40 N10 C42 167.2(6) . . . . ?
O6 C49 N11 C51 4.5(8) . . . . ?
C47 C49 N11 C51 -172.9(5) . . . . ?
C52 C51 N11 C49 -26.0(8) . . . . ?
C50 C51 N11 C49 154.0(5) . . . . ?
C51 C50 N12 C54 1.0(7) . . . . ?
C51 C50 N12 Pd2 179.9(4) . . . . ?
C53 C54 N12 C50 -1.8(8) . . . . ?
C53 C54 N12 Pd2 179.3(5) . . . . ?
C58 C59 N13 C55 -0.8(8) . . . . ?
C58 C59 N13 Pd1 177.2(4) . . . . ?
C56 C55 N13 C59 -0.2(10) . . . . ?
C56 C55 N13 Pd1 -178.2(6) . . . . ?
O7 C60 N14 C58 1.7(9) . . . . ?
C61 C60 N14 C58 -176.2(5) . . . . ?
C57 C58 N14 C60 -21.2(9) . . . . ?
C59 C58 N14 C60 160.3(5) . . . . ?
O8 C67 N15 C69 2.5(8) . . . . ?
C65 C67 N15 C69 -175.2(4) . . . . ?
C68 C69 N15 C67 -19.6(7) . . . . ?
C70 C69 N15 C67 160.3(5) . . . . ?
C71 C72 N16 C68 2.2(8) . . . . ?
C71 C72 N16 Pd2 -176.4(4) . . . . ?
C69 C68 N16 C72 -0.9(7) . . . . ?
C69 C68 N16 Pd2 177.6(4) . . . . ?
C74 C73 N17 O9 179.0(4) . . . . ?
C74 C73 N17 C76 -0.1(7) . . . . ?
C75 C76 N17 O9 -178.8(4) . . . . ?
C75 C76 N17 C73 0.3(7) . . . . ?
C76 C75 N18 O10 179.8(4) . . . . ?
C76 C75 N18 C74 -0.9(7) . . . . ?
C73 C74 N18 O10 -179.6(4) . . . . ?
C73 C74 N18 C75 1.1(7) . . . . ?
C108 C107 O24 C110 -56.3(7) . . . . ?
C109 C110 O24 C107 55.9(7) . . . . ?
C110 C109 O25 C108 63.1(9) . . . . ?
C107 C108 O25 C109 -64.3(9) . . . . ?
C78 C77 S1 O13 147.4(3) . . . . ?
C82 C77 S1 O13 -34.3(3) . . . . ?
C78 C77 S1 O12 25.3(3) . . . . ?
C82 C77 S1 O12 -156.4(3) . . . . ?
C78 C77 S1 O11 -92.3(3) . . . . ?
C82 C77 S1 O11 86.1(3) . . . . ?
C85 C84 S2 O16 141.4(5) . . . . ?
C89 C84 S2 O16 -42.7(5) . . . . ?
C85 C84 S2 O15 19.8(5) . . . . ?
C89 C84 S2 O15 -164.3(4) . . . . ?
C85 C84 S2 O14 -98.1(5) . . . . ?
C89 C84 S2 O14 77.7(4) . . . . ?
C92 C91 S3 O18 126.2(5) . . . . ?
C96 C91 S3 O18 -55.1(5) . . . . ?
C92 C91 S3 O17' -45.5(11) . . . . ?
C96 C91 S3 O17' 133.2(10) . . . . ?
C92 C91 S3 O19 -106.1(4) . . . . ?
C96 C91 S3 O19 72.5(4) . . . . ?
C92 C91 S3 O18' 87.8(9) . . . . ?
C96 C91 S3 O18' -93.6(9) . . . . ?
C92 C91 S3 O19' -159.6(8) . . . . ?
C96 C91 S3 O19' 19.0(8) . . . . ?
C92 C91 S3 O17 6.9(4) . . . . ?
C96 C91 S3 O17 -174.5(4) . . . . ?
C103 C98 S4 O22 -119.3(4) . . . . ?
C99 C98 S4 O22 60.8(5) . . . . ?
C103 C98 S4 O21 0.4(5) . . . . ?
C99 C98 S4 O21 -179.5(4) . . . . ?
C103 C98 S4 O20 120.3(4) . . . . ?
C99 C98 S4 O20 -59.7(5) . . . . ?
